data_4307843
loop_
_publ_author_name
'Yanfei Qi'
'Yangguang Li'
'Chao Qin'
'Enbo Wang'
'Hua Jin'
'Dongrong Xiao'
'Xinglong Wang'
'Song Chang'

_publ_section_title
;
From Chain to Network: Design and Analysis of Novel Organic-Inorganic
Assemblies from Organically Functionalized Zinc-Substituted
Polyoxovanadates and Zinc Organoamine Subunits
;
_journal_name_full 'Inorganic Chemistry'
_journal_page_first 3217
_journal_page_last 3230
_journal_paper_doi 10.1021/ic062338l
_journal_volume 46
_journal_year 2007
_chemical_formula_sum 'C29 H120 As16 N25 O90 V24 Zn8'
_chemical_formula_weight 5203.72
_chemical_name_systematic
; 
 ? 
;
_space_group_IT_number 14
_symmetry_cell_setting monoclinic
_symmetry_space_group_name_Hall '-P 2yn'
_symmetry_space_group_name_H-M 'P 1 21/n 1'
_atom_sites_solution_hydrogens geom
_atom_sites_solution_primary direct
_atom_sites_solution_secondary difmap
_audit_creation_method SHELXL-97
_cell_angle_alpha 90.00
_cell_angle_beta 93.87(3)
_cell_angle_gamma 90.00
_cell_formula_units_Z 4
_cell_length_a 19.665(4)
_cell_length_b 28.701(6)
_cell_length_c 27.002(5)
_cell_measurement_reflns_used 114816
_cell_measurement_temperature 293(2)
_cell_measurement_theta_max 25.00
_cell_measurement_theta_min 3.01
_cell_volume 15205(5)
_computing_cell_refinement 'RAPID AUTO'
_computing_data_collection 'RAPID AUTO'
_computing_data_reduction 'RAPID AUTO'
_computing_molecular_graphics 'Bruker SHELXTL'
_computing_publication_material 'Bruker SHELXTL'
_computing_structure_refinement 'SHELXL-97 (Sheldrick, 1997)'
_computing_structure_solution 'SHELXS-97 (Sheldrick, 1990)'
_diffrn_ambient_temperature 293(2)
_diffrn_detector_area_resol_mean '100x100 microns'
_diffrn_measured_fraction_theta_full 0.996
_diffrn_measured_fraction_theta_max 0.996
_diffrn_measurement_device_type 'Rigaku R-AXIS RAPID IP'
_diffrn_measurement_method Oscillation
_diffrn_radiation_monochromator graphite
_diffrn_radiation_source 'fine-focus sealed tube'
_diffrn_radiation_type MoK\a
_diffrn_radiation_wavelength 0.71073
_diffrn_reflns_av_R_equivalents 0.1237
_diffrn_reflns_av_sigmaI/netI 0.1000
_diffrn_reflns_limit_h_max 23
_diffrn_reflns_limit_h_min -23
_diffrn_reflns_limit_k_max 34
_diffrn_reflns_limit_k_min -34
_diffrn_reflns_limit_l_max 32
_diffrn_reflns_limit_l_min -32
_diffrn_reflns_number 114816
_diffrn_reflns_theta_full 25.00
_diffrn_reflns_theta_max 25.00
_diffrn_reflns_theta_min 3.01
_diffrn_standards_decay_% 0
_diffrn_standards_interval_count 0
_diffrn_standards_interval_time .
_diffrn_standards_number 0
_exptl_absorpt_coefficient_mu 6.183
_exptl_absorpt_correction_T_max 0.4024
_exptl_absorpt_correction_T_min 0.2963
_exptl_absorpt_correction_type empirical
_exptl_absorpt_process_details 'ABSCOR by T.Higashi    8 March, 1995'
_exptl_crystal_colour brown
_exptl_crystal_density_diffrn 2.272
_exptl_crystal_density_method 'not measured'
_exptl_crystal_description block
_exptl_crystal_F_000 10028
_exptl_crystal_size_max 0.26
_exptl_crystal_size_mid 0.22
_exptl_crystal_size_min 0.18
_refine_diff_density_max 1.716
_refine_diff_density_min -1.522
_refine_diff_density_rms 0.186
_refine_ls_extinction_method none
_refine_ls_goodness_of_fit_ref 1.048
_refine_ls_hydrogen_treatment constr
_refine_ls_matrix_type full
_refine_ls_number_parameters 1766
_refine_ls_number_reflns 26677
_refine_ls_number_restraints 122
_refine_ls_restrained_S_all 1.047
_refine_ls_R_factor_all 0.1311
_refine_ls_R_factor_gt 0.0714
_refine_ls_shift/su_max 0.001
_refine_ls_shift/su_mean 0.000
_refine_ls_structure_factor_coef Fsqd
_refine_ls_weighting_details 'calc w=1/[\s^2^(Fo^2^)+(0.0853P)^2^+50.9230P] where P=(Fo^2^+2Fc^2^)/3'
_refine_ls_weighting_scheme calc
_refine_ls_wR_factor_gt 0.1637
_refine_ls_wR_factor_ref 0.1906
_reflns_number_gt 15774
_reflns_number_total 26677
_reflns_threshold_expression >2sigma(I)
_cod_data_source_file ic062338lsi20061207_034409.cif
_cod_data_source_block DQ18
_cod_depositor_comments
;
The following automatic conversions were performed:
'_symmetry_cell_setting' value 'Monoclinic' changed to 'monoclinic'
according to '/home/saulius/struct/CIF-dictionaries/cif_core.dic'
dictionary named 'cif_core.dic' version 2.4.1 from 2010-06-29.

Automatic conversion script
Id: cif_fix_enum 1527 2010-12-29 10:47:43Z saulius 
;
_cod_database_code 4307843

loop_
_symmetry_equiv_pos_as_xyz
'x, y, z'
'-x+1/2, y+1/2, -z+1/2'
'-x, -y, -z'
'x-1/2, -y-1/2, z-1/2'

loop_
_atom_site_label
_atom_site_type_symbol
_atom_site_fract_x
_atom_site_fract_y
_atom_site_fract_z
_atom_site_U_iso_or_equiv
_atom_site_adp_type
_atom_site_occupancy
_atom_site_symmetry_multiplicity
_atom_site_calc_flag
_atom_site_refinement_flags
_atom_site_disorder_assembly
_atom_site_disorder_group
As1 As 0.56150(7) 0.49454(4) 0.82975(5) 0.0390(3) Uani 1 1 d . . .
As2 As 0.61840(7) 0.33498(4) 0.69876(5) 0.0381(3) Uani 1 1 d . . .
As3 As 0.87831(7) 0.44380(4) 0.90206(5) 0.0393(3) Uani 1 1 d . . .
As4 As 0.90921(7) 0.35677(4) 0.82858(5) 0.0373(3) Uani 1 1 d . . .
As5 As 0.58099(7) 0.56619(4) 0.73763(5) 0.0406(3) Uani 1 1 d . . .
As6 As 0.63869(7) 0.40494(4) 0.60647(5) 0.0414(3) Uani 1 1 d . . .
As7 As 0.91277(7) 0.57460(4) 0.73306(5) 0.0416(3) Uani 1 1 d . . .
As8 As 0.94422(7) 0.48698(4) 0.66101(5) 0.0412(3) Uani 1 1 d . . .
As9 As 0.09050(6) 0.87336(4) 0.68560(5) 0.0365(3) Uani 1 1 d . . .
As10 As 0.11470(7) 0.80271(4) 0.59367(5) 0.0373(3) Uani 1 1 d . . .
As11 As 0.08269(7) 0.64049(4) 0.72953(5) 0.0388(3) Uani 1 1 d . . .
As12 As 0.05881(7) 0.71220(4) 0.82082(5) 0.0393(3) Uani 1 1 d . . .
As13 As 0.37084(7) 0.78062(5) 0.88268(5) 0.0398(3) Uani 1 1 d . . .
As14 As 0.41279(7) 0.64908(4) 0.71625(5) 0.0391(3) Uani 1 1 d . . .
As15 As 0.43049(7) 0.73730(4) 0.64189(5) 0.0387(3) Uani 1 1 d . . .
As16 As 0.38718(7) 0.86813(4) 0.80699(5) 0.0375(3) Uani 1 1 d . . .
Zn1 Zn 0.43685(7) 0.76005(5) 0.76854(5) 0.0378(4) Uani 1 1 d . . .
Zn2 Zn 0.05421(7) 0.75726(5) 0.70122(6) 0.0382(4) Uani 1 1 d . . .
Zn3 Zn 0.56674(7) 0.44826(5) 0.71155(6) 0.0393(4) Uani 1 1 d . . .
Zn4 Zn 0.94533(7) 0.46693(5) 0.78836(6) 0.0393(4) Uani 1 1 d . . .
Zn5 Zn 0.25637(8) 0.54990(5) 0.89868(6) 0.0439(4) Uani 1 1 d . . .
Zn6 Zn 0.24722(10) 0.51749(7) 0.59026(7) 0.0665(5) Uani 1 1 d . . .
Zn7 Zn 0.73458(8) 0.67239(5) 0.90131(6) 0.0446(4) Uani 1 1 d . . .
Zn8 Zn -0.26198(12) 0.70775(10) 0.58421(8) 0.0994(8) Uani 1 1 d D . .
V1 V 0.64853(11) 0.51480(7) 0.64316(8) 0.0394(5) Uani 1 1 d . . .
V2 V 0.21021(11) 0.74397(7) 0.87471(8) 0.0351(5) Uani 1 1 d . . .
V3 V 0.28173(11) 0.67139(7) 0.62569(8) 0.0358(5) Uani 1 1 d . . .
V4 V 0.25547(10) 0.86577(6) 0.64379(7) 0.0317(5) Uani 1 1 d . . .
V5 V 0.90651(10) 0.38690(7) 0.71194(8) 0.0336(5) Uani 1 1 d . . .
V6 V 0.70747(11) 0.56256(6) 0.83394(8) 0.0330(5) Uani 1 1 d . . .
V7 V 0.22368(11) 0.84522(7) 0.84735(8) 0.0362(5) Uani 1 1 d . . .
V8 V 0.61611(11) 0.38909(7) 0.80513(8) 0.0350(5) Uani 1 1 d . . .
V9 V 0.21235(11) 0.65245(7) 0.82239(8) 0.0339(5) Uani 1 1 d . . .
V10 V 0.35443(11) 0.68178(7) 0.82152(8) 0.0369(5) Uani 1 1 d . . .
V11 V 0.85251(11) 0.54111(7) 0.83770(8) 0.0360(5) Uani 1 1 d . . .
V12 V 0.79748(11) 0.44350(7) 0.61231(8) 0.0366(5) Uani 1 1 d . . .
V13 V 0.78899(12) 0.54446(7) 0.64057(8) 0.0397(5) Uani 1 1 d . . .
V14 V 0.13880(11) 0.69402(7) 0.63236(8) 0.0367(5) Uani 1 1 d . . .
V15 V 0.24862(11) 0.62407(6) 0.72106(8) 0.0341(5) Uani 1 1 d . . .
V16 V 0.74551(11) 0.59129(6) 0.73273(8) 0.0351(5) Uani 1 1 d . . .
V17 V 0.27750(10) 0.77220(6) 0.59569(7) 0.0315(5) Uani 1 1 d . . .
V18 V 0.71381(11) 0.47203(7) 0.88889(7) 0.0341(5) Uani 1 1 d . . .
V19 V 0.74152(11) 0.37127(7) 0.86341(7) 0.0345(5) Uani 1 1 d . . .
V20 V 0.23747(10) 0.89391(6) 0.74961(8) 0.0328(5) Uani 1 1 d . . .
V21 V 0.76554(11) 0.32286(6) 0.76648(8) 0.0338(5) Uani 1 1 d . . .
V22 V 0.78431(11) 0.34995(6) 0.66093(8) 0.0342(5) Uani 1 1 d . . .
V23 V 0.38299(10) 0.83645(7) 0.69148(8) 0.0340(5) Uani 1 1 d . . .
V24 V 0.09793(10) 0.81986(7) 0.79323(8) 0.0353(5) Uani 1 1 d . . .
O2 O 0.2019(4) 0.8152(2) 0.6087(3) 0.0324(19) Uani 1 1 d . . .
O3 O 0.7722(4) 0.5229(3) 0.8702(3) 0.0363(19) Uani 1 1 d . . .
O4 O 0.4027(4) 0.6924(3) 0.7608(3) 0.037(2) Uani 1 1 d . . .
O5 O 0.9141(4) 0.4000(3) 0.7835(3) 0.040(2) Uani 1 1 d . . .
O6 O 0.1023(4) 0.7588(2) 0.6366(3) 0.040(2) Uani 1 1 d . . .
O7 O 0.2047(4) 0.6490(2) 0.6607(3) 0.0355(19) Uani 1 1 d . . .
O8 O 0.3938(4) 0.8243(3) 0.7638(3) 0.036(2) Uani 1 1 d . . .
O9 O 0.4217(4) 0.7714(3) 0.6938(3) 0.038(2) Uani 1 1 d . . .
O10 O 0.5770(4) 0.4517(3) 0.7874(3) 0.040(2) Uani 1 1 d . . .
O11 O 0.8924(4) 0.4784(3) 0.8500(3) 0.040(2) Uani 1 1 d . . .
O12 O 0.8494(4) 0.3988(3) 0.6522(3) 0.0365(19) Uani 1 1 d . . .
O13 O 0.1670(4) 0.6395(3) 0.7560(3) 0.039(2) Uani 1 1 d . . .
O14 O 0.7262(4) 0.3977(3) 0.6244(3) 0.038(2) Uani 1 1 d . . .
O15 O 0.2012(4) 0.6088(3) 0.8580(3) 0.042(2) Uani 1 1 d . . .
O16 O 0.2898(4) 0.6424(3) 0.7841(3) 0.038(2) Uani 1 1 d . . .
O17 O 0.3258(4) 0.8199(2) 0.6336(3) 0.0344(19) Uani 1 1 d . . .
O18 O 0.2824(4) 0.7921(3) 0.8699(3) 0.0356(19) Uani 1 1 d . . .
O19 O 0.2735(4) 0.6968(3) 0.8563(3) 0.0359(19) Uani 1 1 d . . .
O20 O 0.6067(4) 0.3858(3) 0.7320(3) 0.042(2) Uani 1 1 d . . .
O21 O 0.9068(4) 0.5323(3) 0.7785(3) 0.038(2) Uani 1 1 d . . .
O22 O 0.2177(4) 0.7194(2) 0.6037(3) 0.0349(19) Uani 1 1 d . . .
O23 O 0.8572(4) 0.4942(3) 0.6411(3) 0.043(2) Uani 1 1 d . . .
O24 O 0.9365(4) 0.4528(3) 0.7140(3) 0.041(2) Uani 1 1 d . . .
O25 O 0.0675(4) 0.7548(3) 0.7762(3) 0.042(2) Uani 1 1 d . . .
O26 O 0.4525(4) 0.6826(3) 0.6714(3) 0.043(2) Uani 1 1 d . . .
O27 O 0.4037(4) 0.8353(3) 0.8633(3) 0.042(2) Uani 1 1 d . . .
O28 O 0.1813(4) 0.8783(3) 0.6879(3) 0.038(2) Uani 1 1 d . . .
O29 O 0.0420(4) 0.6635(3) 0.7805(3) 0.043(2) Uani 1 1 d . . .
O30 O 0.2523(5) 0.5678(3) 0.7179(3) 0.048(2) Uani 1 1 d . . .
O31 O 0.0852(4) 0.8216(3) 0.7204(3) 0.042(2) Uani 1 1 d . . .
O32 O 0.6471(4) 0.5109(2) 0.8487(3) 0.037(2) Uani 1 1 d . . .
O33 O 0.2960(4) 0.8695(3) 0.8072(3) 0.038(2) Uani 1 1 d . . .
O34 O 0.8930(5) 0.5786(3) 0.8726(3) 0.052(2) Uani 1 1 d . . .
O35 O 0.3283(4) 0.6479(3) 0.6874(3) 0.038(2) Uani 1 1 d . . .
O36 O 0.3075(4) 0.8766(2) 0.7053(3) 0.036(2) Uani 1 1 d . . .
O37 O 0.8185(4) 0.3509(3) 0.8250(3) 0.037(2) Uani 1 1 d . . .
O38 O 0.1584(4) 0.7949(3) 0.8472(3) 0.0325(18) Uani 1 1 d . . .
O39 O 0.1469(4) 0.7010(2) 0.8374(3) 0.036(2) Uani 1 1 d . . .
O40 O 0.0884(4) 0.6904(3) 0.6939(3) 0.043(2) Uani 1 1 d . . .
O41 O 0.7356(5) 0.3351(3) 0.9076(3) 0.047(2) Uani 1 1 d . . .
O42 O 0.4019(5) 0.6482(3) 0.8563(3) 0.053(2) Uani 1 1 d . . .
O43 O 0.2350(5) 0.9491(3) 0.7554(3) 0.047(2) Uani 1 1 d . . .
O44 O 0.2138(5) 0.8802(3) 0.8932(3) 0.052(2) Uani 1 1 d . . .
O45 O 0.6196(5) 0.4490(3) 0.6475(3) 0.047(2) Uani 1 1 d . . .
O46 O 0.7922(4) 0.4278(3) 0.8876(3) 0.0355(19) Uani 1 1 d . . .
O47 O 0.1701(4) 0.8656(3) 0.7889(3) 0.038(2) Uani 1 1 d . . .
O48 O 0.7858(4) 0.5764(2) 0.7969(3) 0.0341(19) Uani 1 1 d . . .
O49 O 0.1972(5) 0.7381(3) 0.9329(3) 0.056(3) Uani 1 1 d . . .
O50 O 0.3860(4) 0.7461(3) 0.8313(3) 0.044(2) Uani 1 1 d . . .
O51 O 0.4421(4) 0.8705(3) 0.6750(3) 0.047(2) Uani 1 1 d . . .
O52 O 0.7085(4) 0.5622(3) 0.6722(3) 0.037(2) Uani 1 1 d . . .
O53 O 0.0775(4) 0.8507(3) 0.6251(3) 0.043(2) Uani 1 1 d . . .
O54 O 0.6688(4) 0.4168(3) 0.8612(3) 0.037(2) Uani 1 1 d . . .
O55 O 0.6889(4) 0.6062(3) 0.8679(3) 0.043(2) Uani 1 1 d . . .
O56 O 0.7095(4) 0.3342(2) 0.7035(3) 0.0331(19) Uani 1 1 d . . .
O57 O 0.2916(5) 0.7777(3) 0.5386(3) 0.047(2) Uani 1 1 d . . .
O58 O 0.8299(4) 0.5698(3) 0.7029(3) 0.040(2) Uani 1 1 d . . .
O59 O 0.2628(4) 0.9098(3) 0.6075(3) 0.041(2) Uani 1 1 d . . .
O60 O 0.9178(5) 0.3917(3) 0.8835(3) 0.050(2) Uani 1 1 d . . .
O61 O 0.8134(5) 0.4371(3) 0.5555(3) 0.059(3) Uani 1 1 d . . .
O62 O 0.7983(5) 0.3071(3) 0.6250(3) 0.049(2) Uani 1 1 d . . .
O63 O 0.7436(4) 0.6467(3) 0.7283(3) 0.046(2) Uani 1 1 d . . .
O64 O 0.7688(5) 0.2676(3) 0.7739(3) 0.049(2) Uani 1 1 d . . .
O65 O 0.6016(5) 0.5386(3) 0.5994(3) 0.055(3) Uani 1 1 d . . .
O66 O 0.0936(5) 0.6673(3) 0.5898(3) 0.053(2) Uani 1 1 d . . .
O67 O 0.5945(4) 0.5161(3) 0.7024(3) 0.043(2) Uani 1 1 d . . .
O68 O 0.6982(5) 0.4789(3) 0.9462(3) 0.046(2) Uani 1 1 d . . .
O69 O 0.9697(4) 0.3568(3) 0.6965(3) 0.044(2) Uani 1 1 d . . .
O70 O 0.5404(4) 0.5417(3) 0.7872(3) 0.047(2) Uani 1 1 d . . .
O71 O 0.3442(4) 0.7252(3) 0.6242(3) 0.038(2) Uani 1 1 d . . .
O72 O 0.9585(4) 0.5425(3) 0.6898(3) 0.042(2) Uani 1 1 d . . .
O73 O 0.0351(4) 0.8445(3) 0.8160(4) 0.057(3) Uani 1 1 d . . .
O74 O 0.7325(4) 0.4928(3) 0.6176(3) 0.040(2) Uani 1 1 d . . .
O75 O 0.8351(4) 0.3421(2) 0.7237(3) 0.037(2) Uani 1 1 d . . .
O76 O 0.6944(4) 0.3489(3) 0.8041(3) 0.0353(19) Uani 1 1 d . . .
O77 O 0.6632(4) 0.5725(3) 0.7666(3) 0.039(2) Uani 1 1 d . . .
O78 O 0.6064(4) 0.3559(3) 0.6374(3) 0.047(2) Uani 1 1 d . . .
O79 O 0.5569(5) 0.3585(3) 0.8260(3) 0.053(2) Uani 1 1 d . . .
O80 O 0.2953(5) 0.6372(3) 0.5808(3) 0.056(3) Uani 1 1 d . . .
O89 O 0.8044(5) 0.5795(3) 0.5963(3) 0.062(3) Uani 1 1 d . . .
O1W O 0.2449(11) 0.7557(7) 0.7362(8) 0.187(8) Uiso 1 1 d . . .
O2W O 0.7542(11) 0.4570(8) 0.7495(8) 0.191(8) Uiso 1 1 d . . .
N1 N 0.1986(8) 0.5609(5) 0.9620(5) 0.088(5) Uani 1 1 d . . .
H1A H 0.1544 0.5544 0.9541 0.088 Uiso 1 1 calc R . .
H1B H 0.2136 0.5417 0.9867 0.088 Uiso 1 1 calc R . .
C1 C 0.2056(11) 0.6103(7) 0.9788(7) 0.092(6) Uani 1 1 d . . .
C2 C 0.2807(11) 0.6202(5) 0.9793(6) 0.084(6) Uani 1 1 d . . .
H2A H 0.2876 0.6534 0.9846 0.084 Uiso 1 1 calc R . .
H2B H 0.3034 0.6041 1.0074 0.084 Uiso 1 1 calc R . .
N2 N 0.3127(7) 0.6070(4) 0.9353(4) 0.068(4) Uani 1 1 d . . .
H2C H 0.3559 0.5980 0.9433 0.068 Uiso 1 1 calc R . .
H2D H 0.3137 0.6315 0.9146 0.068 Uiso 1 1 calc R . .
N3 N 0.1773(6) 0.5072(4) 0.8625(5) 0.067(4) Uani 1 1 d . . .
H3A H 0.1906 0.4774 0.8672 0.067 Uiso 1 1 calc R . .
H3B H 0.1401 0.5111 0.8798 0.067 Uiso 1 1 calc R . .
C3 C 0.1553(8) 0.5112(6) 0.8123(5) 0.073(5) Uani 1 1 d . . .
H3C H 0.1915 0.4980 0.7941 0.073 Uiso 1 1 calc R . .
H3D H 0.1549 0.5443 0.8052 0.073 Uiso 1 1 calc R . .
C4 C 0.0936(10) 0.4935(7) 0.7891(7) 0.093(6) Uani 1 1 d U . .
H4A H 0.1064 0.4697 0.7659 0.093 Uiso 1 1 calc R . .
H4B H 0.0730 0.5187 0.7693 0.093 Uiso 1 1 calc R . .
N4 N 1.0409(5) 0.4739(4) 0.8165(4) 0.058(3) Uani 1 1 d . . .
H4C H 1.0393 0.4911 0.8443 0.058 Uiso 1 1 calc R . .
H4D H 1.0552 0.4453 0.8262 0.058 Uiso 1 1 calc R . .
N5 N 0.3180(7) 0.4941(4) 0.9275(5) 0.067(4) Uani 1 1 d . . .
H5A H 0.3309 0.4992 0.9597 0.067 Uiso 1 1 calc R . .
H5B H 0.2947 0.4671 0.9251 0.067 Uiso 1 1 calc R . .
C5 C 0.3776(11) 0.4920(7) 0.8982(8) 0.105(8) Uani 1 1 d . . .
H5C H 0.3979 0.4613 0.9016 0.105 Uiso 1 1 calc R . .
H5D H 0.4111 0.5145 0.9111 0.105 Uiso 1 1 calc R . .
C6 C 0.3609(8) 0.5016(6) 0.8450(6) 0.075(5) Uani 1 1 d . . .
H6A H 0.4026 0.5038 0.8279 0.075 Uiso 1 1 calc R . .
H6B H 0.3339 0.4762 0.8304 0.075 Uiso 1 1 calc R . .
N6 N 0.3227(6) 0.5453(3) 0.8393(4) 0.050(3) Uani 1 1 d . . .
H6C H 0.2982 0.5457 0.8099 0.050 Uiso 1 1 calc R . .
H6D H 0.3516 0.5696 0.8403 0.050 Uiso 1 1 calc R . .
N7 N 0.3295(8) 0.5271(5) 0.6397(5) 0.091(5) Uani 1 1 d . . .
H7A H 0.3592 0.5468 0.6268 0.091 Uiso 1 1 calc R . .
H7B H 0.3158 0.5398 0.6678 0.091 Uiso 1 1 calc R . .
C7 C 0.3615(9) 0.4846(6) 0.6505(7) 0.079(5) Uani 1 1 d . . .
H7C H 0.3723 0.4701 0.6195 0.079 Uiso 1 1 calc R . .
H7D H 0.3294 0.4643 0.6658 0.079 Uiso 1 1 calc R . .
C8 C 0.4280(8) 0.4873(5) 0.6852(7) 0.078(5) Uani 1 1 d . . .
H8A H 0.4549 0.5134 0.6748 0.078 Uiso 1 1 calc R . .
H8B H 0.4155 0.4937 0.7187 0.078 Uiso 1 1 calc R . .
N8 N 0.4696(6) 0.4463(3) 0.6863(4) 0.054(3) Uani 1 1 d . . .
H8C H 0.4686 0.4353 0.6550 0.054 Uiso 1 1 calc R . .
H8D H 0.4489 0.4249 0.7044 0.054 Uiso 1 1 calc R . .
N9 N 0.2996(10) 0.5466(5) 0.5297(6) 0.110(6) Uani 1 1 d . . .
H9A H 0.2696 0.5611 0.5083 0.110 Uiso 1 1 calc R . .
H9B H 0.3305 0.5677 0.5414 0.110 Uiso 1 1 calc R . .
C9 C 0.3310(10) 0.5117(7) 0.5065(7) 0.089(6) Uani 1 1 d . . .
H9C H 0.3738 0.5045 0.5249 0.089 Uiso 1 1 calc R . .
H9D H 0.3415 0.5222 0.4737 0.089 Uiso 1 1 calc R . .
C10 C 0.2896(12) 0.4687(7) 0.5014(8) 0.105(7) Uani 1 1 d U . .
H10A H 0.2599 0.4706 0.4713 0.105 Uiso 1 1 calc R . .
H10B H 0.3196 0.4422 0.4982 0.105 Uiso 1 1 calc R . .
N10 N 0.2479(9) 0.4610(5) 0.5440(5) 0.096(5) Uani 1 1 d . . .
H10C H 0.2642 0.4362 0.5613 0.096 Uiso 1 1 calc R . .
H10D H 0.2048 0.4545 0.5327 0.096 Uiso 1 1 calc R . .
N11 N 0.1866(8) 0.4821(6) 0.6410(6) 0.105(6) Uani 1 1 d D . .
H11A H 0.1710 0.4553 0.6273 0.105 Uiso 1 1 calc R . .
H11B H 0.2124 0.4752 0.6688 0.105 Uiso 1 1 calc R . .
C11 C 0.1285(11) 0.5114(8) 0.6537(8) 0.142(9) Uani 1 1 d DU . .
H11C H 0.1416 0.5306 0.6824 0.142 Uiso 1 1 calc R . .
H11D H 0.0907 0.4918 0.6619 0.142 Uiso 1 1 calc R . .
C12 C 0.1075(9) 0.5414(7) 0.6108(7) 0.106(7) Uani 1 1 d DU . .
H12A H 0.0795 0.5666 0.6219 0.106 Uiso 1 1 calc R . .
H12B H 0.0801 0.5232 0.5866 0.106 Uiso 1 1 calc R . .
N12 N 0.1671(7) 0.5613(4) 0.5866(6) 0.096(5) Uani 1 1 d D . .
H12C H 0.1794 0.5883 0.6016 0.096 Uiso 1 1 calc R . .
H12D H 0.1548 0.5675 0.5546 0.096 Uiso 1 1 calc R . .
N13 N 0.6486(6) 0.7065(4) 0.8606(4) 0.057(3) Uani 1 1 d . . .
H13A H 0.6103 0.6948 0.8721 0.057 Uiso 1 1 calc R . .
H13B H 0.6502 0.7369 0.8688 0.057 Uiso 1 1 calc R . .
C13 C 0.6415(7) 0.7037(6) 0.8073(5) 0.060(4) Uani 1 1 d . . .
H13C H 0.6575 0.6734 0.7974 0.060 Uiso 1 1 calc R . .
H13D H 0.6713 0.7269 0.7940 0.060 Uiso 1 1 calc R . .
C14 C 0.5717(8) 0.7108(5) 0.7839(6) 0.062(4) Uani 1 1 d . . .
H14A H 0.5741 0.7075 0.7483 0.062 Uiso 1 1 calc R . .
H14B H 0.5434 0.6855 0.7947 0.062 Uiso 1 1 calc R . .
N14 N 0.5363(6) 0.7546(3) 0.7928(4) 0.052(3) Uani 1 1 d . . .
H14C H 0.5592 0.7776 0.7786 0.052 Uiso 1 1 calc R . .
H14D H 0.5393 0.7598 0.8257 0.052 Uiso 1 1 calc R . .
N15 N 0.7911(6) 0.7325(4) 0.9241(4) 0.057(3) Uani 1 1 d . . .
H15A H 0.7658 0.7584 0.9183 0.057 Uiso 1 1 calc R . .
H15B H 0.8036 0.7310 0.9567 0.057 Uiso 1 1 calc R . .
C15 C 0.8526(9) 0.7334(6) 0.8943(6) 0.077(5) Uani 1 1 d . . .
H15C H 0.8706 0.7649 0.8943 0.077 Uiso 1 1 calc R . .
H15D H 0.8873 0.7134 0.9101 0.077 Uiso 1 1 calc R . .
C16 C 0.8380(9) 0.7185(5) 0.8438(6) 0.070(5) Uani 1 1 d . . .
H16A H 0.8802 0.7154 0.8275 0.070 Uiso 1 1 calc R . .
H16B H 0.8099 0.7417 0.8260 0.070 Uiso 1 1 calc R . .
N16 N 0.8022(6) 0.6737(4) 0.8427(4) 0.054(3) Uani 1 1 d . . .
H16C H 0.8324 0.6502 0.8466 0.054 Uiso 1 1 calc R . .
H16D H 0.7784 0.6700 0.8133 0.054 Uiso 1 1 calc R . .
N17 N 0.7966(7) 0.6219(4) 0.9457(4) 0.065(4) Uani 1 1 d . . .
H17A H 0.8076 0.5979 0.9263 0.065 Uiso 1 1 calc R . .
H17B H 0.8355 0.6356 0.9576 0.065 Uiso 1 1 calc R . .
C17 C 0.7610(10) 0.6053(7) 0.9849(7) 0.091(6) Uani 1 1 d U . .
H17C H 0.7572 0.5718 0.9813 0.091 Uiso 1 1 calc R . .
H17D H 0.7887 0.6112 1.0154 0.091 Uiso 1 1 calc R . .
C18 C 0.6972(10) 0.6224(6) 0.9910(7) 0.088(6) Uani 1 1 d . . .
H18A H 0.6949 0.6299 1.0259 0.088 Uiso 1 1 calc R . .
H18B H 0.6650 0.5974 0.9836 0.088 Uiso 1 1 calc R . .
N18 N 0.6741(7) 0.6616(5) 0.9635(5) 0.073(4) Uani 1 1 d . . .
H18C H 0.6765 0.6870 0.9832 0.073 Uiso 1 1 calc R . .
H18D H 0.6302 0.6574 0.9527 0.073 Uiso 1 1 calc R . .
N19 N -0.0409(6) 0.7559(4) 0.6770(5) 0.063(4) Uani 1 1 d D B .
H19A H -0.0579 0.7842 0.6834 0.063 Uiso 1 1 calc R . .
H19B H -0.0411 0.7535 0.6438 0.063 Uiso 1 1 calc R . .
C19 C -0.0920(8) 0.7212(6) 0.6930(6) 0.092(6) Uani 1 1 d D . .
H19A H -0.1162 0.7362 0.7187 0.092 Uiso 0.60 1 calc PR A 1
H19B H -0.0661 0.6959 0.7089 0.092 Uiso 0.60 1 calc PR A 1
H19C H -0.1005 0.7264 0.7275 0.092 Uiso 0.40 1 calc PR A 2
H19D H -0.0742 0.6899 0.6898 0.092 Uiso 0.40 1 calc PR A 2
C20 C -0.1456(13) 0.6988(6) 0.6582(10) 0.079(10) Uani 0.60 1 d PD B 1
H20A H -0.1248 0.6816 0.6323 0.079 Uiso 0.60 1 calc PR B 1
H20B H -0.1736 0.6776 0.6761 0.079 Uiso 0.60 1 calc PR B 1
N20 N -0.1871(11) 0.7381(6) 0.6370(7) 0.062(6) Uani 0.60 1 d PD B 1
H20C H -0.1607 0.7584 0.6217 0.062 Uiso 0.60 1 calc PR B 1
H20D H -0.2078 0.7532 0.6610 0.062 Uiso 0.60 1 calc PR B 1
C20A C -0.1574(16) 0.7261(15) 0.6613(16) 0.069(13) Uani 0.40 1 d PDU B 2
H20E H -0.1929 0.7251 0.6846 0.069 Uiso 0.40 1 calc PR B 2
H20F H -0.1569 0.7578 0.6491 0.069 Uiso 0.40 1 calc PR B 2
N20A N -0.185(3) 0.6977(18) 0.6180(17) 0.16(2) Uani 0.40 1 d PDU B 2
H20G H -0.1863 0.6681 0.6289 0.162 Uiso 0.40 1 calc PR B 2
H20H H -0.1524 0.6984 0.5959 0.162 Uiso 0.40 1 calc PR B 2
N21 N -0.2032(19) 0.7373(12) 0.5283(12) 0.108(12) Uiso 0.50 1 d PD B 1
H21A H -0.2289 0.7534 0.5054 0.108 Uiso 0.50 1 calc PR B 1
H21B H -0.1687 0.7552 0.5411 0.108 Uiso 0.50 1 calc PR B 1
C21 C -0.179(2) 0.6914(14) 0.5091(19) 0.12(2) Uiso 0.50 1 d PD B 1
H21C H -0.1573 0.6965 0.4785 0.121 Uiso 0.50 1 calc PR B 1
H21D H -0.1458 0.6781 0.5331 0.121 Uiso 0.50 1 calc PR B 1
C22 C -0.237(2) 0.6577(18) 0.4998(19) 0.15(2) Uiso 0.50 1 d PD B 1
H22A H -0.2175 0.6277 0.4925 0.151 Uiso 0.50 1 calc PR B 1
H22B H -0.2632 0.6678 0.4699 0.151 Uiso 0.50 1 calc PR B 1
N22 N -0.286(2) 0.6502(12) 0.5391(14) 0.17(2) Uiso 0.50 1 d PD B 1
H22C H -0.2787 0.6232 0.5554 0.174 Uiso 0.50 1 calc PR B 1
H22D H -0.3300 0.6511 0.5265 0.174 Uiso 0.50 1 calc PR B 1
N21A N -0.246(2) 0.7544(11) 0.5281(12) 0.147(17) Uiso 0.50 1 d PD B 2
H21E H -0.2822 0.7561 0.5059 0.147 Uiso 0.50 1 calc PR B 2
H21F H -0.2355 0.7830 0.5399 0.147 Uiso 0.50 1 calc PR B 2
C21A C -0.1862(17) 0.7310(10) 0.5068(15) 0.075(10) Uiso 0.50 1 d PD B 2
H21G H -0.1474 0.7334 0.5309 0.075 Uiso 0.50 1 calc PR B 2
H21H H -0.1749 0.7481 0.4775 0.075 Uiso 0.50 1 calc PR B 2
C22A C -0.196(3) 0.6805(10) 0.4928(16) 0.101(15) Uiso 0.50 1 d PD B 2
H22E H -0.2251 0.6777 0.4627 0.101 Uiso 0.50 1 calc PR B 2
H22F H -0.1521 0.6663 0.4873 0.101 Uiso 0.50 1 calc PR B 2
N22A N -0.227(2) 0.6573(11) 0.5353(13) 0.155(17) Uiso 0.50 1 d PD B 2
H22G H -0.1964 0.6388 0.5516 0.155 Uiso 0.50 1 calc PR B 2
H22H H -0.2624 0.6395 0.5237 0.155 Uiso 0.50 1 calc PR B 2
N23 N -0.3354(10) 0.7605(7) 0.5654(9) 0.088(8) Uiso 0.60 1 d PD B 1
H23A H -0.3187 0.7881 0.5763 0.088 Uiso 0.60 1 calc PR B 1
H23B H -0.3417 0.7621 0.5321 0.088 Uiso 0.60 1 calc PR B 1
C23 C -0.4027(13) 0.7525(11) 0.5865(11) 0.098(11) Uiso 0.60 1 d PD B 1
H23C H -0.4304 0.7305 0.5667 0.098 Uiso 0.60 1 calc PR B 1
H23D H -0.4278 0.7814 0.5893 0.098 Uiso 0.60 1 calc PR B 1
C24 C -0.380(2) 0.7329(13) 0.6363(12) 0.134(15) Uiso 0.60 1 d PD B 1
H24A H -0.3579 0.7574 0.6561 0.134 Uiso 0.60 1 calc PR B 1
H24B H -0.4206 0.7237 0.6528 0.134 Uiso 0.60 1 calc PR B 1
N24 N -0.3332(13) 0.6921(10) 0.6355(10) 0.129(12) Uiso 0.60 1 d PD B 1
H24C H -0.3565 0.6661 0.6264 0.129 Uiso 0.60 1 calc PR B 1
H24D H -0.3123 0.6874 0.6658 0.129 Uiso 0.60 1 calc PR B 1
N23A N -0.3386(15) 0.7417(11) 0.6206(13) 0.091(12) Uiso 0.40 1 d PD B 2
H23E H -0.3211 0.7592 0.6461 0.091 Uiso 0.40 1 calc PR B 2
H23F H -0.3646 0.7597 0.5996 0.091 Uiso 0.40 1 calc PR B 2
C23A C -0.378(3) 0.7009(13) 0.6385(19) 0.13(2) Uiso 0.40 1 d PD B 2
H23G H -0.4183 0.7144 0.6514 0.130 Uiso 0.40 1 calc PR B 2
H23H H -0.3507 0.6892 0.6672 0.130 Uiso 0.40 1 calc PR B 2
C24A C -0.4025(16) 0.6583(16) 0.611(2) 0.117(19) Uiso 0.40 1 d PD B 2
H24E H -0.4169 0.6333 0.6318 0.117 Uiso 0.40 1 calc PR B 2
H24F H -0.4368 0.6646 0.5840 0.117 Uiso 0.40 1 calc PR B 2
N24A N -0.3321(17) 0.6521(10) 0.5936(17) 0.124(16) Uiso 0.40 1 d PD B 2
H24G H -0.3371 0.6373 0.5642 0.124 Uiso 0.40 1 calc PR B 2
H24H H -0.3108 0.6319 0.6150 0.124 Uiso 0.40 1 calc PR B 2
N25 N 0.5063(10) 0.6794(6) 0.4619(7) 0.072(6) Uani 0.50 1 d PGU . .
C25 C 0.4542(10) 0.6915(6) 0.4906(7) 0.068(7) Uani 0.50 1 d PGU . .
H25A H 0.4251 0.6687 0.5015 0.068 Uiso 0.50 1 calc PR . .
C26 C 0.4450(9) 0.7371(6) 0.5032(6) 0.051(6) Uani 0.50 1 d PGU . .
H26 H 0.4096 0.7453 0.5227 0.051 Uiso 0.50 1 calc PR . .
C27 C 0.4878(9) 0.7707(6) 0.4872(6) 0.050(6) Uani 0.50 1 d PGU . .
C28 C 0.5399(8) 0.7586(7) 0.4585(6) 0.054(6) Uani 0.50 1 d PGU . .
H28 H 0.5690 0.7814 0.4476 0.054 Uiso 0.50 1 calc PR . .
C29 C 0.5491(9) 0.7130(7) 0.4459(7) 0.085(9) Uani 0.50 1 d PGU . .
H29 H 0.5845 0.7048 0.4264 0.085 Uiso 0.50 1 calc PR . .
N26 N 0.4535(10) 0.9145(6) 0.5239(7) 0.070(6) Uani 0.50 1 d PGU . .
C30 C 0.4306(9) 0.8798(7) 0.5543(6) 0.059(6) Uani 0.50 1 d PGU . .
H30 H 0.4088 0.8877 0.5827 0.059 Uiso 0.50 1 calc PR . .
C31 C 0.4400(9) 0.8334(6) 0.5425(7) 0.060(7) Uani 0.50 1 d PGU . .
H31 H 0.4246 0.8102 0.5629 0.060 Uiso 0.50 1 calc PR . .
C32 C 0.4724(10) 0.8217(6) 0.5003(8) 0.067(7) Uani 0.50 1 d PGU . .
C33 C 0.4954(11) 0.8563(8) 0.4699(7) 0.073(8) Uani 0.50 1 d PGU . .
H33 H 0.5172 0.8485 0.4416 0.073 Uiso 0.50 1 calc PR . .
C34 C 0.4859(11) 0.9027(7) 0.4817(8) 0.088(8) Uani 0.50 1 d PGU . .
H34 H 0.5013 0.9260 0.4613 0.088 Uiso 0.50 1 calc PR . .
OW1 O 0.396(2) 0.9529(14) 1.0225(15) 0.191(17) Uiso 0.50 1 d P . .
OW2 O -0.042(2) 0.6274(15) 0.6070(16) 0.079(13) Uiso 0.25 1 d P . .
O3W O 0.6531(12) 0.7729(7) 0.9867(8) 0.076(6) Uiso 0.50 1 d P . .
O4W O 1.0362(12) 0.5877(8) 0.8639(9) 0.084(7) Uiso 0.50 1 d P . .
O5W O 0.5553(15) 0.3811(10) 0.9338(10) 0.111(9) Uiso 0.50 1 d P . .
O6W O 0.0658(13) 0.4995(8) 0.9357(9) 0.089(7) Uiso 0.50 1 d P . .
O7W O 0.4047(15) 0.9184(10) 0.9298(11) 0.117(10) Uiso 0.50 1 d P . .
O8W O 0.7566(15) 0.8348(10) 0.9793(11) 0.114(9) Uiso 0.50 1 d P . .
O9W O 0.9563(19) 0.3658(12) 0.5841(13) 0.152(13) Uiso 0.50 1 d P . .
O10W O 0.5465(18) 0.5952(11) 0.4243(12) 0.143(12) Uiso 0.50 1 d P . .
O11W O 0.549(2) 0.5026(13) 0.9758(14) 0.169(14) Uiso 0.50 1 d P . .
O12W O 0.9602(18) 0.2817(12) 0.5994(13) 0.151(13) Uiso 0.50 1 d P . .
O13W O 0.5214(17) 0.4213(11) 1.0115(12) 0.133(11) Uiso 0.50 1 d P . .
O14W O 0.4412(15) 0.5863(10) 0.5968(11) 0.115(9) Uiso 0.50 1 d P . .
O15W O 0.569(2) 0.2689(13) 0.9357(14) 0.168(14) Uiso 0.50 1 d P . .
O16W O 0.510(3) 0.5121(17) 0.4419(18) 0.092(15) Uiso 0.25 1 d P . .
O17W O 0.539(2) 0.6230(17) 0.8767(17) 0.214(19) Uiso 0.50 1 d P C 1
O18W O 0.516(2) 0.6689(16) 0.9195(17) 0.210(19) Uiso 0.50 1 d P D 2
O19W O 0.059(3) 0.5301(18) 0.4886(19) 0.25(2) Uiso 0.50 1 d P . .

loop_
_atom_site_aniso_label
_atom_site_aniso_U_11
_atom_site_aniso_U_22
_atom_site_aniso_U_33
_atom_site_aniso_U_23
_atom_site_aniso_U_13
_atom_site_aniso_U_12
As1 0.0331(8) 0.0382(7) 0.0465(8) -0.0020(6) 0.0087(6) 0.0022(6)
As2 0.0321(8) 0.0294(6) 0.0525(8) -0.0066(6) 0.0017(6) -0.0049(5)
As3 0.0360(8) 0.0422(7) 0.0389(7) -0.0015(6) -0.0040(6) 0.0028(6)
As4 0.0334(8) 0.0323(6) 0.0460(8) 0.0011(6) 0.0007(6) 0.0067(5)
As5 0.0363(8) 0.0330(7) 0.0519(8) -0.0015(6) -0.0006(6) 0.0078(6)
As6 0.0415(9) 0.0418(7) 0.0403(8) -0.0042(6) -0.0015(6) 0.0002(6)
As7 0.0400(8) 0.0313(7) 0.0539(9) -0.0013(6) 0.0060(6) -0.0100(6)
As8 0.0344(8) 0.0403(7) 0.0500(8) 0.0000(6) 0.0104(6) -0.0040(6)
As9 0.0307(7) 0.0270(6) 0.0519(8) 0.0029(6) 0.0038(6) 0.0049(5)
As10 0.0342(8) 0.0361(7) 0.0409(7) 0.0025(6) -0.0027(6) -0.0009(6)
As11 0.0350(8) 0.0286(6) 0.0524(8) 0.0026(6) -0.0006(6) -0.0066(5)
As12 0.0297(8) 0.0377(7) 0.0515(8) 0.0063(6) 0.0102(6) -0.0007(6)
As13 0.0355(8) 0.0449(7) 0.0390(7) 0.0001(6) 0.0017(6) -0.0019(6)
As14 0.0337(8) 0.0334(7) 0.0509(8) 0.0018(6) 0.0070(6) 0.0088(6)
As15 0.0369(8) 0.0382(7) 0.0421(8) 0.0010(6) 0.0114(6) 0.0023(6)
As16 0.0344(8) 0.0325(6) 0.0454(8) -0.0052(6) 0.0009(6) -0.0071(5)
Zn1 0.0317(9) 0.0361(8) 0.0457(9) 0.0034(7) 0.0026(7) 0.0023(6)
Zn2 0.0294(8) 0.0336(7) 0.0515(9) -0.0007(7) 0.0010(7) -0.0013(6)
Zn3 0.0326(9) 0.0362(8) 0.0485(9) -0.0001(7) -0.0030(7) 0.0029(6)
Zn4 0.0277(8) 0.0370(8) 0.0527(9) -0.0053(7) 0.0001(7) -0.0033(6)
Zn5 0.0478(10) 0.0368(8) 0.0464(9) 0.0052(7) -0.0014(7) -0.0029(7)
Zn6 0.0648(13) 0.0761(12) 0.0579(11) -0.0100(10) -0.0002(9) 0.0024(10)
Zn7 0.0497(10) 0.0388(8) 0.0443(9) 0.0011(7) -0.0034(7) 0.0023(7)
Zn8 0.0700(16) 0.163(2) 0.0641(14) -0.0002(15) -0.0066(11) -0.0006(16)
V1 0.0402(14) 0.0354(11) 0.0420(13) -0.0008(10) -0.0011(10) 0.0011(10)
V2 0.0311(13) 0.0346(11) 0.0401(12) 0.0016(10) 0.0062(10) -0.0012(9)
V3 0.0432(14) 0.0272(10) 0.0370(12) -0.0045(9) 0.0036(10) 0.0012(9)
V4 0.0334(12) 0.0231(10) 0.0391(12) 0.0038(9) 0.0050(9) 0.0005(8)
V5 0.0265(12) 0.0291(10) 0.0453(13) -0.0018(9) 0.0039(9) 0.0039(8)
V6 0.0367(13) 0.0235(10) 0.0389(12) -0.0034(9) 0.0026(10) 0.0001(9)
V7 0.0379(13) 0.0310(11) 0.0401(12) -0.0054(10) 0.0058(10) -0.0006(9)
V8 0.0295(12) 0.0325(11) 0.0436(13) 0.0001(10) 0.0075(10) -0.0024(9)
V9 0.0315(12) 0.0295(10) 0.0409(12) 0.0053(9) 0.0043(9) 0.0009(9)
V10 0.0315(13) 0.0366(11) 0.0425(13) 0.0057(10) 0.0022(10) 0.0013(9)
V11 0.0341(13) 0.0296(10) 0.0442(13) -0.0066(10) 0.0014(10) -0.0030(9)
V12 0.0379(13) 0.0338(11) 0.0386(12) -0.0005(10) 0.0068(10) -0.0016(9)
V13 0.0460(15) 0.0337(11) 0.0396(12) 0.0051(10) 0.0046(10) -0.0015(10)
V14 0.0384(13) 0.0293(10) 0.0415(13) -0.0010(9) -0.0042(10) -0.0032(9)
V15 0.0347(13) 0.0238(10) 0.0439(13) 0.0024(9) 0.0024(10) 0.0019(9)
V16 0.0390(13) 0.0217(10) 0.0447(13) -0.0011(9) 0.0023(10) -0.0013(9)
V17 0.0335(12) 0.0286(10) 0.0328(11) 0.0011(9) 0.0041(9) 0.0022(9)
V18 0.0360(13) 0.0333(11) 0.0333(11) 0.0017(9) 0.0046(9) 0.0023(9)
V19 0.0365(13) 0.0321(11) 0.0352(12) 0.0023(9) 0.0055(9) 0.0013(9)
V20 0.0310(12) 0.0238(10) 0.0438(12) -0.0020(9) 0.0039(9) -0.0008(8)
V21 0.0335(13) 0.0261(10) 0.0421(12) -0.0024(9) 0.0041(10) 0.0009(9)
V22 0.0351(13) 0.0266(10) 0.0412(12) -0.0038(9) 0.0045(10) 0.0003(9)
V23 0.0290(12) 0.0306(10) 0.0427(12) -0.0012(9) 0.0050(9) -0.0053(9)
V24 0.0284(12) 0.0303(10) 0.0477(13) 0.0000(10) 0.0063(10) 0.0046(9)
O2 0.033(5) 0.021(4) 0.042(5) 0.007(4) 0.000(4) 0.003(3)
O3 0.034(5) 0.035(4) 0.041(5) -0.002(4) 0.007(4) -0.008(4)
O4 0.032(5) 0.042(5) 0.037(5) -0.008(4) 0.011(4) -0.011(4)
O5 0.039(5) 0.038(5) 0.044(5) 0.004(4) -0.002(4) 0.002(4)
O6 0.045(6) 0.026(4) 0.049(5) 0.001(4) 0.006(4) 0.003(4)
O7 0.030(5) 0.024(4) 0.052(5) -0.001(4) 0.000(4) -0.003(3)
O8 0.031(5) 0.034(4) 0.043(5) -0.009(4) -0.002(4) 0.001(4)
O9 0.045(6) 0.032(4) 0.038(5) -0.007(4) 0.004(4) 0.005(4)
O10 0.039(5) 0.034(4) 0.046(5) -0.007(4) 0.002(4) 0.003(4)
O11 0.032(5) 0.037(5) 0.052(5) 0.005(4) 0.009(4) -0.003(4)
O12 0.036(5) 0.033(4) 0.042(5) -0.002(4) 0.009(4) -0.003(4)
O13 0.036(5) 0.033(4) 0.048(5) 0.003(4) 0.005(4) 0.005(4)
O14 0.028(5) 0.035(4) 0.050(5) 0.002(4) -0.001(4) -0.006(4)
O15 0.045(6) 0.032(4) 0.048(5) 0.011(4) 0.001(4) 0.004(4)
O16 0.034(5) 0.034(4) 0.046(5) 0.006(4) 0.004(4) 0.002(4)
O17 0.025(5) 0.030(4) 0.049(5) 0.004(4) 0.005(4) 0.004(3)
O18 0.025(5) 0.038(4) 0.044(5) -0.003(4) 0.001(4) -0.003(4)
O19 0.034(5) 0.037(4) 0.037(5) 0.000(4) 0.003(4) -0.001(4)
O20 0.044(6) 0.035(4) 0.048(5) -0.010(4) -0.002(4) 0.000(4)
O21 0.046(6) 0.035(4) 0.035(5) -0.003(4) 0.005(4) 0.000(4)
O22 0.035(5) 0.022(4) 0.048(5) 0.000(4) 0.004(4) 0.001(3)
O23 0.046(6) 0.032(4) 0.050(5) -0.003(4) -0.002(4) -0.010(4)
O24 0.041(6) 0.043(5) 0.040(5) 0.001(4) 0.004(4) -0.001(4)
O25 0.041(5) 0.030(4) 0.054(6) 0.014(4) -0.004(4) 0.000(4)
O26 0.045(6) 0.039(5) 0.047(5) 0.003(4) 0.017(4) 0.003(4)
O27 0.036(5) 0.043(5) 0.046(5) -0.003(4) 0.002(4) -0.010(4)
O28 0.045(6) 0.035(4) 0.034(5) -0.006(4) -0.003(4) 0.000(4)
O29 0.034(5) 0.040(5) 0.055(6) 0.009(4) 0.005(4) -0.006(4)
O30 0.057(6) 0.030(4) 0.058(6) 0.002(4) 0.005(5) 0.010(4)
O31 0.037(5) 0.032(4) 0.055(6) 0.002(4) 0.000(4) 0.003(4)
O32 0.033(5) 0.028(4) 0.050(5) 0.001(4) 0.002(4) 0.001(4)
O33 0.029(5) 0.041(5) 0.043(5) 0.004(4) -0.003(4) -0.004(4)
O34 0.048(6) 0.055(6) 0.053(6) -0.016(5) 0.002(5) -0.007(5)
O35 0.039(5) 0.034(4) 0.042(5) 0.003(4) 0.003(4) 0.010(4)
O36 0.036(5) 0.029(4) 0.045(5) -0.010(4) 0.007(4) -0.004(4)
O37 0.041(5) 0.041(5) 0.028(4) 0.001(4) -0.007(4) 0.004(4)
O38 0.022(5) 0.037(4) 0.040(5) -0.001(4) 0.008(4) -0.003(3)
O39 0.036(5) 0.025(4) 0.048(5) -0.008(4) 0.003(4) 0.000(3)
O40 0.040(6) 0.032(4) 0.059(6) 0.006(4) 0.005(4) 0.003(4)
O41 0.063(7) 0.042(5) 0.037(5) 0.009(4) 0.004(4) 0.005(4)
O42 0.042(6) 0.063(6) 0.054(6) 0.023(5) 0.005(5) 0.007(5)
O43 0.054(6) 0.034(5) 0.052(6) -0.001(4) 0.001(5) -0.001(4)
O44 0.072(7) 0.041(5) 0.043(5) -0.014(4) 0.001(5) 0.003(5)
O45 0.059(6) 0.025(4) 0.057(6) 0.003(4) -0.004(5) 0.002(4)
O46 0.030(5) 0.035(4) 0.042(5) 0.000(4) 0.005(4) 0.007(4)
O47 0.036(5) 0.034(4) 0.043(5) -0.004(4) 0.004(4) -0.006(4)
O48 0.038(5) 0.024(4) 0.040(5) -0.005(4) 0.005(4) -0.001(3)
O49 0.063(7) 0.058(6) 0.049(6) 0.006(5) 0.019(5) -0.001(5)
O50 0.044(6) 0.039(5) 0.049(5) 0.001(4) 0.012(4) -0.006(4)
O51 0.046(6) 0.034(5) 0.059(6) 0.000(4) 0.006(5) -0.011(4)
O52 0.043(5) 0.030(4) 0.038(5) -0.002(4) 0.002(4) 0.002(4)
O53 0.029(5) 0.043(5) 0.054(6) 0.005(4) -0.006(4) 0.007(4)
O54 0.035(5) 0.035(4) 0.038(5) -0.001(4) -0.004(4) 0.003(4)
O55 0.049(6) 0.030(4) 0.050(5) -0.009(4) 0.003(4) 0.000(4)
O56 0.034(5) 0.028(4) 0.037(5) -0.003(4) -0.003(4) -0.001(3)
O57 0.061(7) 0.050(5) 0.031(5) -0.004(4) 0.006(4) 0.002(5)
O58 0.040(5) 0.033(4) 0.047(5) 0.000(4) 0.003(4) 0.003(4)
O59 0.055(6) 0.029(4) 0.039(5) 0.008(4) 0.003(4) 0.002(4)
O60 0.048(6) 0.051(5) 0.048(5) 0.002(4) -0.009(4) 0.008(4)
O61 0.063(7) 0.073(7) 0.041(6) 0.000(5) 0.008(5) 0.004(5)
O62 0.050(6) 0.034(5) 0.064(6) -0.014(4) 0.012(5) 0.003(4)
O63 0.052(6) 0.029(4) 0.056(6) 0.001(4) 0.007(5) 0.001(4)
O64 0.066(7) 0.022(4) 0.060(6) 0.006(4) 0.011(5) 0.002(4)
O65 0.057(7) 0.050(5) 0.054(6) 0.006(5) -0.013(5) 0.008(5)
O66 0.060(7) 0.044(5) 0.053(6) -0.004(4) -0.012(5) -0.004(5)
O67 0.034(5) 0.047(5) 0.049(5) -0.020(4) 0.003(4) -0.008(4)
O68 0.050(6) 0.045(5) 0.046(5) 0.007(4) 0.013(4) 0.002(4)
O69 0.031(5) 0.034(4) 0.065(6) -0.004(4) 0.004(4) 0.006(4)
O70 0.046(6) 0.040(5) 0.055(6) -0.018(4) -0.009(4) 0.025(4)
O71 0.038(5) 0.030(4) 0.045(5) 0.005(4) 0.002(4) 0.004(4)
O72 0.027(5) 0.046(5) 0.056(6) -0.006(4) 0.015(4) -0.003(4)
O73 0.025(5) 0.051(5) 0.097(8) -0.001(5) 0.011(5) 0.012(4)
O74 0.039(5) 0.041(5) 0.041(5) -0.001(4) 0.006(4) 0.003(4)
O75 0.027(5) 0.029(4) 0.054(5) 0.000(4) 0.002(4) 0.002(3)
O76 0.032(5) 0.032(4) 0.043(5) 0.003(4) 0.008(4) 0.007(4)
O77 0.038(5) 0.031(4) 0.048(5) -0.003(4) 0.003(4) -0.002(4)
O78 0.037(6) 0.048(5) 0.056(6) -0.016(5) 0.000(4) -0.005(4)
O79 0.048(6) 0.040(5) 0.070(7) 0.006(5) 0.001(5) -0.015(4)
O80 0.077(8) 0.044(5) 0.049(6) -0.020(5) 0.012(5) 0.004(5)
O89 0.088(8) 0.053(6) 0.046(6) 0.020(5) 0.010(5) -0.011(5)
N1 0.103(13) 0.095(11) 0.070(10) -0.010(9) 0.024(9) -0.032(9)
C1 0.093(16) 0.086(13) 0.098(15) -0.032(12) 0.003(12) -0.001(12)
C2 0.16(2) 0.050(9) 0.046(10) -0.005(8) 0.010(11) -0.009(11)
N2 0.098(11) 0.050(7) 0.055(8) -0.006(6) -0.004(7) -0.016(7)
N3 0.060(9) 0.064(8) 0.075(9) 0.023(7) -0.009(7) -0.024(7)
C3 0.060(11) 0.106(13) 0.053(10) -0.020(10) 0.002(8) -0.044(10)
C4 0.079(9) 0.115(10) 0.085(9) 0.010(8) -0.006(8) -0.015(8)
N4 0.033(7) 0.072(8) 0.071(8) 0.003(7) 0.011(6) -0.011(6)
N5 0.079(11) 0.048(7) 0.071(9) 0.010(7) -0.007(8) 0.000(7)
C5 0.102(18) 0.072(12) 0.131(19) 0.016(12) -0.058(15) 0.022(12)
C6 0.059(11) 0.075(11) 0.088(13) -0.024(10) -0.022(9) 0.032(9)
N6 0.060(8) 0.028(5) 0.060(8) -0.001(5) 0.002(6) 0.001(5)
N7 0.082(12) 0.105(12) 0.083(11) -0.020(9) 0.002(9) 0.034(9)
C7 0.077(13) 0.076(12) 0.083(13) 0.011(10) 0.005(10) 0.020(10)
C8 0.057(11) 0.063(10) 0.111(14) -0.028(10) -0.022(10) 0.006(8)
N8 0.054(8) 0.032(6) 0.075(8) 0.011(6) 0.002(6) 0.008(5)
N9 0.167(18) 0.061(9) 0.109(13) -0.040(9) 0.056(12) -0.026(10)
C9 0.101(16) 0.099(14) 0.067(12) -0.003(11) 0.016(11) 0.001(12)
C10 0.122(11) 0.096(10) 0.096(10) -0.002(8) 0.009(8) 0.006(8)
N10 0.123(15) 0.085(11) 0.078(11) 0.020(9) -0.011(10) -0.010(10)
N11 0.097(14) 0.130(14) 0.090(12) 0.032(11) 0.022(10) 0.009(11)
C11 0.131(12) 0.156(12) 0.140(12) 0.005(9) 0.012(9) -0.012(9)
C12 0.097(10) 0.104(10) 0.118(10) -0.011(8) 0.006(8) 0.006(8)
N12 0.097(13) 0.036(7) 0.155(16) -0.025(8) 0.006(11) 0.008(7)
N13 0.058(8) 0.055(7) 0.058(8) 0.000(6) -0.007(6) 0.016(6)
C13 0.048(10) 0.095(12) 0.037(8) 0.008(8) 0.008(7) 0.025(8)
C14 0.065(11) 0.057(9) 0.062(10) -0.020(8) -0.013(8) 0.021(8)
N14 0.057(8) 0.036(6) 0.063(8) -0.001(6) 0.006(6) -0.002(5)
N15 0.072(9) 0.039(6) 0.057(8) 0.003(6) -0.010(7) 0.009(6)
C15 0.092(15) 0.066(11) 0.070(12) -0.001(9) -0.024(10) -0.027(10)
C16 0.080(13) 0.062(10) 0.067(11) -0.001(8) 0.005(9) -0.032(9)
N16 0.057(8) 0.038(6) 0.066(8) -0.002(6) -0.005(6) -0.002(6)
N17 0.076(10) 0.062(8) 0.057(8) 0.016(7) 0.012(7) 0.004(7)
C17 0.094(10) 0.094(9) 0.087(9) 0.024(8) 0.021(8) 0.022(8)
C18 0.087(15) 0.079(12) 0.098(14) 0.047(11) 0.012(11) -0.006(11)
N18 0.077(10) 0.084(10) 0.058(8) 0.002(7) 0.013(7) 0.017(8)
N19 0.038(8) 0.051(7) 0.101(10) -0.001(7) 0.007(7) 0.000(6)
C19 0.060(13) 0.104(14) 0.109(16) -0.008(12) -0.021(11) -0.017(11)
C20 0.11(3) 0.035(14) 0.09(2) 0.021(15) -0.033(19) 0.010(16)
N20 0.068(16) 0.076(15) 0.041(12) -0.024(11) -0.008(11) 0.009(12)
C20A 0.065(15) 0.067(15) 0.072(16) -0.004(10) -0.013(10) -0.002(10)
N20A 0.16(2) 0.16(2) 0.17(2) -0.010(10) 0.015(10) -0.002(10)
N25 0.051(16) 0.082(13) 0.081(19) 0.001(13) -0.018(11) 0.023(10)
C25 0.064(19) 0.094(12) 0.045(17) -0.028(15) -0.015(11) -0.001(14)
C26 0.048(10) 0.068(9) 0.038(9) 0.011(8) 0.006(8) -0.005(7)
C27 0.019(13) 0.115(15) 0.016(12) 0.004(13) -0.001(8) -0.018(11)
C28 0.022(13) 0.101(12) 0.039(15) -0.009(14) 0.003(9) 0.001(12)
C29 0.076(12) 0.093(11) 0.085(12) 0.005(9) 0.005(9) 0.008(8)
N26 0.07(2) 0.051(11) 0.082(16) -0.008(10) -0.020(12) 0.001(12)
C30 0.034(17) 0.081(14) 0.059(15) -0.004(11) -0.029(11) -0.009(13)
C31 0.027(16) 0.074(11) 0.077(17) 0.048(13) 0.005(12) 0.022(13)
C32 0.063(11) 0.079(9) 0.055(10) -0.002(8) -0.013(8) 0.001(9)
C33 0.06(2) 0.099(14) 0.060(18) 0.004(13) 0.014(14) 0.007(18)
C34 0.088(13) 0.090(10) 0.087(11) -0.007(9) 0.007(9) -0.017(9)

loop_
_atom_type_symbol
_atom_type_description
_atom_type_scat_dispersion_real
_atom_type_scat_dispersion_imag
_atom_type_scat_source
C C 0.0033 0.0016 'International Tables Vol C Tables 4.2.6.8 and 6.1.1.4'
H H 0.0000 0.0000 'International Tables Vol C Tables 4.2.6.8 and 6.1.1.4'
N N 0.0061 0.0033 'International Tables Vol C Tables 4.2.6.8 and 6.1.1.4'
O O 0.0106 0.0060 'International Tables Vol C Tables 4.2.6.8 and 6.1.1.4'
V V 0.3005 0.5294 'International Tables Vol C Tables 4.2.6.8 and 6.1.1.4'
Zn Zn 0.2839 1.4301 'International Tables Vol C Tables 4.2.6.8 and 6.1.1.4'
As As 0.0499 2.0058 'International Tables Vol C Tables 4.2.6.8 and 6.1.1.4'

loop_
_geom_angle_atom_site_label_1
_geom_angle_atom_site_label_2
_geom_angle_atom_site_label_3
_geom_angle
_geom_angle_site_symmetry_1
_geom_angle_site_symmetry_3
_geom_angle_publ_flag
O10 As1 O32 99.9(4) . . ?
O10 As1 O70 98.9(4) . . ?
O32 As1 O70 99.0(4) . . ?
O20 As2 O78 100.7(4) . . ?
O20 As2 O56 98.1(4) . . ?
O78 As2 O56 98.1(4) . . ?
O11 As3 O46 99.8(4) . . ?
O11 As3 O60 99.0(4) . . ?
O46 As3 O60 98.6(4) . . ?
O5 As4 O37 97.5(4) . . ?
O5 As4 O60 100.0(4) . . ?
O37 As4 O60 97.7(4) . . ?
O70 As5 O67 100.3(4) . . ?
O70 As5 O77 98.9(4) . . ?
O67 As5 O77 99.1(4) . . ?
O45 As6 O14 99.2(4) . . ?
O45 As6 O78 100.2(4) . . ?
O14 As6 O78 98.6(4) . . ?
O21 As7 O58 99.5(4) . . ?
O21 As7 O72 99.4(4) . . ?
O58 As7 O72 98.5(4) . . ?
O24 As8 O23 100.2(4) . . ?
O24 As8 O72 99.4(4) . . ?
O23 As8 O72 98.5(4) . . ?
O53 As9 O31 100.0(4) . . ?
O53 As9 O28 98.3(4) . . ?
O31 As9 O28 98.2(4) . . ?
O6 As10 O2 99.8(4) . . ?
O6 As10 O53 99.3(4) . . ?
O2 As10 O53 99.0(4) . . ?
O40 As11 O13 98.3(4) . . ?
O40 As11 O29 100.0(4) . . ?
O13 As11 O29 98.8(4) . . ?
O25 As12 O39 99.3(4) . . ?
O25 As12 O29 98.7(4) . . ?
O39 As12 O29 98.5(4) . . ?
O50 As13 O18 99.6(4) . . ?
O50 As13 O27 100.4(4) . . ?
O18 As13 O27 98.6(4) . . ?
O4 As14 O26 99.2(4) . . ?
O4 As14 O35 99.6(4) . . ?
O26 As14 O35 98.8(4) . . ?
O9 As15 O71 100.6(4) . . ?
O9 As15 O26 99.8(4) . . ?
O71 As15 O26 98.4(4) . . ?
O8 As16 O33 98.0(4) . . ?
O8 As16 O27 99.9(4) . . ?
O33 As16 O27 97.6(4) . . ?
N14 Zn1 O8 118.7(4) . . ?
N14 Zn1 O9 113.8(4) . . ?
O8 Zn1 O9 76.1(3) . . ?
N14 Zn1 O4 105.1(4) . . ?
O8 Zn1 O4 135.9(3) . . ?
O9 Zn1 O4 91.4(3) . . ?
N14 Zn1 O50 103.3(4) . . ?
O8 Zn1 O50 90.3(3) . . ?
O9 Zn1 O50 142.6(3) . . ?
O4 Zn1 O50 74.3(3) . . ?
N19 Zn2 O31 112.1(4) . . ?
N19 Zn2 O25 113.1(5) . . ?
O31 Zn2 O25 75.9(3) . . ?
N19 Zn2 O6 101.8(5) . . ?
O31 Zn2 O6 92.9(3) . . ?
O25 Zn2 O6 145.1(3) . . ?
N19 Zn2 O40 105.3(4) . . ?
O31 Zn2 O40 142.5(3) . . ?
O25 Zn2 O40 92.5(3) . . ?
O6 Zn2 O40 76.3(3) . . ?
N19 Zn2 V24 119.0(4) . . ?
O31 Zn2 V24 37.3(2) . . ?
O25 Zn2 V24 38.6(2) . . ?
O6 Zn2 V24 123.1(2) . . ?
O40 Zn2 V24 122.6(2) . . ?
N8 Zn3 O20 114.6(4) . . ?
N8 Zn3 O67 104.1(4) . . ?
O20 Zn3 O67 141.1(3) . . ?
N8 Zn3 O10 111.9(4) . . ?
O20 Zn3 O10 76.1(3) . . ?
O67 Zn3 O10 93.8(3) . . ?
N8 Zn3 O45 103.8(4) . . ?
O20 Zn3 O45 91.7(3) . . ?
O67 Zn3 O45 74.7(3) . . ?
O10 Zn3 O45 144.2(3) . . ?
N4 Zn4 O5 113.4(4) . . ?
N4 Zn4 O21 106.9(4) . . ?
O5 Zn4 O21 139.5(3) . . ?
N4 Zn4 O24 114.2(4) . . ?
O5 Zn4 O24 75.1(3) . . ?
O21 Zn4 O24 92.8(3) . . ?
N4 Zn4 O11 101.1(4) . . ?
O5 Zn4 O11 92.1(3) . . ?
O21 Zn4 O11 75.6(3) . . ?
O24 Zn4 O11 144.6(3) . . ?
N5 Zn5 N6 82.3(5) . . ?
N5 Zn5 N1 98.0(6) . . ?
N6 Zn5 N1 172.9(5) . . ?
N5 Zn5 N3 96.5(5) . . ?
N6 Zn5 N3 94.8(5) . . ?
N1 Zn5 N3 92.3(5) . . ?
N5 Zn5 N2 98.1(5) . . ?
N6 Zn5 N2 94.0(5) . . ?
N1 Zn5 N2 78.9(5) . . ?
N3 Zn5 N2 163.8(5) . . ?
N5 Zn5 O15 171.1(5) . . ?
N6 Zn5 O15 88.8(3) . . ?
N1 Zn5 O15 90.8(5) . . ?
N3 Zn5 O15 84.1(4) . . ?
N2 Zn5 O15 82.5(4) . . ?
N12 Zn6 N7 122.0(6) . . ?
N12 Zn6 N10 120.1(6) . . ?
N7 Zn6 N10 117.9(6) . . ?
N12 Zn6 N11 81.9(6) . . ?
N7 Zn6 N11 95.6(7) . . ?
N10 Zn6 N11 92.4(6) . . ?
N12 Zn6 N9 97.6(7) . . ?
N7 Zn6 N9 92.6(7) . . ?
N10 Zn6 N9 79.8(5) . . ?
N11 Zn6 N9 170.7(6) . . ?
N15 Zn7 N16 82.0(4) . . ?
N15 Zn7 N18 101.4(5) . . ?
N16 Zn7 N18 171.5(5) . . ?
N15 Zn7 N13 98.8(4) . . ?
N16 Zn7 N13 96.8(4) . . ?
N18 Zn7 N13 90.4(5) . . ?
N15 Zn7 N17 96.8(5) . . ?
N16 Zn7 N17 93.7(4) . . ?
N18 Zn7 N17 78.1(5) . . ?
N13 Zn7 N17 162.2(5) . . ?
N15 Zn7 O55 170.0(4) . . ?
N16 Zn7 O55 88.2(4) . . ?
N18 Zn7 O55 88.0(4) . . ?
N13 Zn7 O55 84.4(4) . . ?
N17 Zn7 O55 81.6(4) . . ?
N20A Zn8 N21A 109(2) . . ?
N20A Zn8 N24 103(2) . . ?
N21A Zn8 N24 140.4(12) . . ?
N20A Zn8 N22 109(2) . . ?
N21A Zn8 N22 97.2(17) . . ?
N24 Zn8 N22 94.5(15) . . ?
N20A Zn8 N23A 117.4(19) . . ?
N21A Zn8 N23A 101.1(13) . . ?
N24 Zn8 N23A 41.5(13) . . ?
N22 Zn8 N23A 119.8(17) . . ?
N20A Zn8 N22A 84.7(19) . . ?
N21A Zn8 N22A 85.0(14) . . ?
N24 Zn8 N22A 122.0(14) . . ?
N22 Zn8 N22A 33.0(17) . . ?
N23A Zn8 N22A 152.7(17) . . ?
N20A Zn8 N23 142.7(16) . . ?
N21A Zn8 N23 59.8(11) . . ?
N24 Zn8 N23 80.6(10) . . ?
N22 Zn8 N23 107.3(16) . . ?
N23A Zn8 N23 44.3(12) . . ?
N22A Zn8 N23 125.6(14) . . ?
N20A Zn8 N24A 111(2) . . ?
N21A Zn8 N24A 134.7(18) . . ?
N24 Zn8 N24A 44.9(13) . . ?
N22 Zn8 N24A 49.7(15) . . ?
N23A Zn8 N24A 78.6(14) . . ?
N22A Zn8 N24A 78.4(15) . . ?
N23 Zn8 N24A 97.3(13) . . ?
N20A Zn8 N21 87(2) . . ?
N21A Zn8 N21 26.7(13) . . ?
N24 Zn8 N21 167.0(13) . . ?
N22 Zn8 N21 90.9(15) . . ?
N23A Zn8 N21 126.0(14) . . ?
N22A Zn8 N21 67.4(14) . . ?
N23 Zn8 N21 86.5(12) . . ?
N24A Zn8 N21 139.9(16) . . ?
N20A Zn8 N20 35.9(15) . . ?
N21A Zn8 N20 95.3(14) . . ?
N24 Zn8 N20 96.2(11) . . ?
N22 Zn8 N20 145.4(15) . . ?
N23A Zn8 N20 89.0(12) . . ?
N22A Zn8 N20 117.1(14) . . ?
N23 Zn8 N20 107.0(8) . . ?
N24A Zn8 N20 129.7(14) . . ?
N21 Zn8 N20 85.9(12) . . ?
O65 V1 O52 107.7(4) . . ?
O65 V1 O74 109.8(4) . . ?
O52 V1 O74 82.1(3) . . ?
O65 V1 O67 105.9(5) . . ?
O52 V1 O67 90.3(3) . . ?
O74 V1 O67 144.2(4) . . ?
O65 V1 O45 107.4(4) . . ?
O52 V1 O45 144.9(4) . . ?
O74 V1 O45 88.0(4) . . ?
O67 V1 O45 78.4(4) . . ?
O65 V1 V13 111.1(4) . . ?
O52 V1 V13 41.0(2) . . ?
O74 V1 V13 41.4(2) . . ?
O67 V1 V13 125.4(2) . . ?
O45 V1 V13 124.1(3) . . ?
O49 V2 O38 110.1(4) . . ?
O49 V2 O19 109.0(4) . . ?
O38 V2 O19 140.9(3) . . ?
O49 V2 O39 107.1(4) . . ?
O38 V2 O39 88.7(3) . . ?
O19 V2 O39 80.0(3) . . ?
O49 V2 O18 107.2(4) . . ?
O38 V2 O18 78.9(3) . . ?
O19 V2 O18 89.7(3) . . ?
O39 V2 O18 145.6(3) . . ?
O49 V2 V9 112.1(3) . . ?
O38 V2 V9 121.0(2) . . ?
O19 V2 V9 39.6(2) . . ?
O39 V2 V9 40.5(2) . . ?
O18 V2 V9 123.1(2) . . ?
O49 V2 V7 111.2(3) . . ?
O38 V2 V7 38.5(2) . . ?
O19 V2 V7 123.0(2) . . ?
O39 V2 V7 122.6(2) . . ?
O18 V2 V7 40.6(2) . . ?
V9 V2 V7 136.73(9) . . ?
O80 V3 O22 110.2(4) . . ?
O80 V3 O7 110.0(4) . . ?
O22 V3 O7 82.7(3) . . ?
O80 V3 O35 109.9(4) . . ?
O22 V3 O35 139.6(3) . . ?
O7 V3 O35 79.0(3) . . ?
O80 V3 O71 109.2(4) . . ?
O22 V3 O71 80.1(3) . . ?
O7 V3 O71 140.6(3) . . ?
O35 V3 O71 91.8(3) . . ?
O80 V3 V14 113.4(4) . . ?
O22 V3 V14 41.1(2) . . ?
O7 V3 V14 41.9(2) . . ?
O35 V3 V14 115.0(3) . . ?
O71 V3 V14 115.6(2) . . ?
O80 V3 V17 113.0(3) . . ?
O22 V3 V17 39.1(2) . . ?
O7 V3 V17 116.1(2) . . ?
O35 V3 V17 124.2(2) . . ?
O71 V3 V17 41.2(2) . . ?
V14 V3 V17 77.99(7) . . ?
O80 V3 V15 115.3(3) . . ?
O22 V3 V15 114.1(3) . . ?
O7 V3 V15 38.6(2) . . ?
O35 V3 V15 40.4(2) . . ?
O71 V3 V15 122.6(2) . . ?
V14 V3 V15 77.43(8) . . ?
V17 V3 V15 131.24(9) . . ?
O59 V4 O36 109.6(4) . . ?
O59 V4 O17 110.7(4) . . ?
O36 V4 O17 83.6(3) . . ?
O59 V4 O28 108.8(4) . . ?
O36 V4 O28 79.7(3) . . ?
O17 V4 O28 140.3(3) . . ?
O59 V4 O2 110.4(4) . . ?
O36 V4 O2 139.7(3) . . ?
O17 V4 O2 78.3(3) . . ?
O28 V4 O2 91.8(3) . . ?
O59 V4 V23 113.1(3) . . ?
O36 V4 V23 42.1(2) . . ?
O17 V4 V23 41.8(2) . . ?
O28 V4 V23 116.2(2) . . ?
O2 V4 V23 114.7(2) . . ?
O59 V4 V20 112.7(3) . . ?
O36 V4 V20 39.2(2) . . ?
O17 V4 V20 116.5(2) . . ?
O28 V4 V20 40.6(2) . . ?
O2 V4 V20 123.6(2) . . ?
V23 V4 V20 78.92(8) . . ?
O59 V4 V17 114.5(3) . . ?
O36 V4 V17 115.6(2) . . ?
O17 V4 V17 38.2(2) . . ?
O28 V4 V17 123.5(2) . . ?
O2 V4 V17 40.2(2) . . ?
V23 V4 V17 77.65(7) . . ?
V20 V4 V17 132.39(8) . . ?
O69 V5 O12 107.3(4) . . ?
O69 V5 O75 105.6(4) . . ?
O12 V5 O75 82.4(3) . . ?
O69 V5 O5 110.7(4) . . ?
O12 V5 O5 142.1(3) . . ?
O75 V5 O5 88.4(3) . . ?
O69 V5 O24 106.8(4) . . ?
O12 V5 O24 90.6(3) . . ?
O75 V5 O24 147.4(3) . . ?
O5 V5 O24 77.7(3) . . ?
O69 V5 V22 108.4(3) . . ?
O12 V5 V22 41.3(2) . . ?
O75 V5 V22 41.4(2) . . ?
O5 V5 V22 123.0(3) . . ?
O24 V5 V22 126.8(3) . . ?
O55 V6 O3 109.8(4) . . ?
O55 V6 O48 110.8(4) . . ?
O3 V6 O48 82.1(3) . . ?
O55 V6 O32 108.0(4) . . ?
O3 V6 O32 80.7(3) . . ?
O48 V6 O32 140.9(3) . . ?
O55 V6 O77 108.0(4) . . ?
O3 V6 O77 141.8(3) . . ?
O48 V6 O77 79.1(3) . . ?
O32 V6 O77 93.5(3) . . ?
O55 V6 V11 113.8(3) . . ?
O3 V6 V11 41.0(2) . . ?
O48 V6 V11 41.3(2) . . ?
O32 V6 V11 116.0(2) . . ?
O77 V6 V11 115.5(3) . . ?
O55 V6 V18 113.4(3) . . ?
O3 V6 V18 39.6(2) . . ?
O48 V6 V18 115.3(2) . . ?
O32 V6 V18 41.1(2) . . ?
O77 V6 V18 125.5(2) . . ?
V11 V6 V18 77.95(8) . . ?
O55 V6 V16 112.7(3) . . ?
O3 V6 V16 115.4(2) . . ?
O48 V6 V16 38.3(2) . . ?
O32 V6 V16 125.9(2) . . ?
O77 V6 V16 41.0(2) . . ?
V11 V6 V16 77.63(8) . . ?
V18 V6 V16 133.38(9) . . ?
O44 V7 O47 110.5(4) . . ?
O44 V7 O38 110.6(4) . . ?
O47 V7 O38 84.2(3) . . ?
O44 V7 O33 109.3(4) . . ?
O47 V7 O33 79.5(3) . . ?
O38 V7 O33 140.0(3) . . ?
O44 V7 O18 109.9(4) . . ?
O47 V7 O18 139.4(3) . . ?
O38 V7 O18 78.4(3) . . ?
O33 V7 O18 90.8(3) . . ?
O44 V7 V24 113.7(4) . . ?
O47 V7 V24 42.1(2) . . ?
O38 V7 V24 42.5(2) . . ?
O33 V7 V24 115.9(2) . . ?
O18 V7 V24 115.1(2) . . ?
O44 V7 V2 113.2(3) . . ?
O47 V7 V2 116.2(2) . . ?
O38 V7 V2 37.9(2) . . ?
O33 V7 V2 123.6(2) . . ?
O18 V7 V2 40.8(2) . . ?
V24 V7 V2 78.12(7) . . ?
O44 V7 V20 113.9(3) . . ?
O47 V7 V20 38.7(2) . . ?
O38 V7 V20 116.3(2) . . ?
O33 V7 V20 40.9(2) . . ?
O18 V7 V20 122.7(2) . . ?
V24 V7 V20 78.34(8) . . ?
V2 V7 V20 132.54(9) . . ?
O79 V8 O76 106.2(4) . . ?
O79 V8 O54 108.3(4) . . ?
O76 V8 O54 82.6(3) . . ?
O79 V8 O20 107.8(4) . . ?
O76 V8 O20 88.8(3) . . ?
O54 V8 O20 143.8(4) . . ?
O79 V8 O10 107.6(4) . . ?
O76 V8 O10 146.1(4) . . ?
O54 V8 O10 89.7(3) . . ?
O20 V8 O10 78.1(3) . . ?
O79 V8 V19 109.2(3) . . ?
O76 V8 V19 41.0(2) . . ?
O54 V8 V19 41.9(2) . . ?
O20 V8 V19 123.9(3) . . ?
O10 V8 V19 126.3(2) . . ?
O15 V9 O16 110.6(4) . . ?
O15 V9 O19 109.6(4) . . ?
O16 V9 O19 82.2(3) . . ?
O15 V9 O39 108.3(4) . . ?
O16 V9 O39 140.8(3) . . ?
O19 V9 O39 80.2(3) . . ?
O15 V9 O13 108.9(4) . . ?
O16 V9 O13 79.0(3) . . ?
O19 V9 O13 141.0(3) . . ?
O39 V9 O13 93.4(3) . . ?
O15 V9 V10 113.6(3) . . ?
O16 V9 V10 41.0(2) . . ?
O19 V9 V10 41.5(2) . . ?
O39 V9 V10 116.1(2) . . ?
O13 V9 V10 114.8(3) . . ?
O15 V9 V2 113.4(3) . . ?
O16 V9 V2 115.1(2) . . ?
O19 V9 V2 39.3(2) . . ?
O39 V9 V2 41.0(2) . . ?
O13 V9 V2 125.0(2) . . ?
V10 V9 V2 78.12(8) . . ?
O15 V9 V15 112.8(3) . . ?
O16 V9 V15 38.6(2) . . ?
O19 V9 V15 115.6(2) . . ?
O39 V9 V15 125.8(3) . . ?
O13 V9 V15 40.6(2) . . ?
V10 V9 V15 77.49(8) . . ?
V2 V9 V15 133.28(9) . . ?
O42 V10 O16 106.9(4) . . ?
O42 V10 O19 108.3(4) . . ?
O16 V10 O19 81.5(3) . . ?
O42 V10 O50 108.8(4) . . ?
O16 V10 O50 144.3(4) . . ?
O19 V10 O50 89.3(3) . . ?
O42 V10 O4 106.6(4) . . ?
O16 V10 O4 89.5(3) . . ?
O19 V10 O4 145.1(3) . . ?
O50 V10 O4 78.5(3) . . ?
O42 V10 V9 110.0(3) . . ?
O16 V10 V9 40.6(2) . . ?
O19 V10 V9 41.2(2) . . ?
O50 V10 V9 124.4(3) . . ?
O4 V10 V9 124.4(2) . . ?
O34 V11 O3 107.7(4) . . ?
O34 V11 O48 105.8(4) . . ?
O3 V11 O48 81.8(3) . . ?
O34 V11 O11 109.6(4) . . ?
O3 V11 O11 90.2(3) . . ?
O48 V11 O11 144.5(3) . . ?
O34 V11 O21 106.5(4) . . ?
O3 V11 O21 145.8(3) . . ?
O48 V11 O21 89.3(3) . . ?
O11 V11 O21 78.0(3) . . ?
O34 V11 V6 108.9(3) . . ?
O3 V11 V6 40.9(2) . . ?
O48 V11 V6 41.2(2) . . ?
O11 V11 V6 125.0(2) . . ?
O21 V11 V6 125.0(3) . . ?
O61 V12 O74 109.4(4) . . ?
O61 V12 O12 109.2(4) . . ?
O74 V12 O12 141.4(3) . . ?
O61 V12 O14 105.7(4) . . ?
O74 V12 O14 89.7(3) . . ?
O12 V12 O14 79.5(3) . . ?
O61 V12 O23 108.1(4) . . ?
O74 V12 O23 79.0(4) . . ?
O12 V12 O23 89.6(3) . . ?
O14 V12 O23 146.2(4) . . ?
O61 V12 V13 111.9(4) . . ?
O74 V12 V13 38.8(3) . . ?
O12 V12 V13 122.6(2) . . ?
O14 V12 V13 123.4(3) . . ?
O23 V12 V13 40.4(3) . . ?
O61 V12 V22 110.2(4) . . ?
O74 V12 V22 123.3(3) . . ?
O12 V12 V22 38.5(2) . . ?
O14 V12 V22 41.1(2) . . ?
O23 V12 V22 123.2(3) . . ?
V13 V12 V22 137.93(9) . . ?
O89 V13 O52 111.6(5) . . ?
O89 V13 O74 112.1(4) . . ?
O52 V13 O74 82.7(3) . . ?
O89 V13 O58 108.7(4) . . ?
O52 V13 O58 79.7(3) . . ?
O74 V13 O58 139.1(4) . . ?
O89 V13 O23 107.5(5) . . ?
O52 V13 O23 140.7(4) . . ?
O74 V13 O23 79.5(3) . . ?
O58 V13 O23 91.4(3) . . ?
O89 V13 V1 115.5(4) . . ?
O52 V13 V1 41.4(2) . . ?
O74 V13 V1 41.6(2) . . ?
O58 V13 V1 115.2(3) . . ?
O23 V13 V1 115.8(2) . . ?
O89 V13 V16 114.6(4) . . ?
O52 V13 V16 38.9(2) . . ?
O74 V13 V16 114.8(3) . . ?
O58 V13 V16 40.9(2) . . ?
O23 V13 V16 123.6(3) . . ?
V1 V13 V16 77.65(8) . . ?
O89 V13 V12 113.4(4) . . ?
O52 V13 V12 115.6(2) . . ?
O74 V13 V12 38.5(2) . . ?
O58 V13 V12 123.4(2) . . ?
O23 V13 V12 41.1(2) . . ?
V1 V13 V12 78.00(8) . . ?
V16 V13 V12 131.77(9) . . ?
O66 V14 O22 108.5(4) . . ?
O66 V14 O7 106.6(4) . . ?
O22 V14 O7 82.9(3) . . ?
O66 V14 O40 106.8(4) . . ?
O22 V14 O40 144.6(4) . . ?
O7 V14 O40 89.6(3) . . ?
O66 V14 O6 107.6(4) . . ?
O22 V14 O6 88.5(3) . . ?
O7 V14 O6 145.7(3) . . ?
O40 V14 O6 78.4(3) . . ?
O66 V14 V3 110.0(4) . . ?
O22 V14 V3 41.3(2) . . ?
O7 V14 V3 41.9(2) . . ?
O40 V14 V3 125.3(3) . . ?
O6 V14 V3 124.4(3) . . ?
O30 V15 O16 107.7(4) . . ?
O30 V15 O7 110.1(4) . . ?
O16 V15 O7 142.1(3) . . ?
O30 V15 O13 106.9(4) . . ?
O16 V15 O13 79.7(3) . . ?
O7 V15 O13 89.3(3) . . ?
O30 V15 O35 106.3(4) . . ?
O16 V15 O35 90.7(3) . . ?
O7 V15 O35 78.9(3) . . ?
O13 V15 O35 146.8(3) . . ?
O30 V15 V9 109.6(3) . . ?
O16 V15 V9 38.9(2) . . ?
O7 V15 V9 123.5(2) . . ?
O13 V15 V9 41.1(2) . . ?
O35 V15 V9 124.7(2) . . ?
O30 V15 V3 113.0(3) . . ?
O16 V15 V3 122.2(3) . . ?
O7 V15 V3 39.0(2) . . ?
O13 V15 V3 122.5(2) . . ?
O35 V15 V3 39.9(2) . . ?
V9 V15 V3 137.45(8) . . ?
O63 V16 O48 107.4(4) . . ?
O63 V16 O52 111.1(4) . . ?
O48 V16 O52 141.5(3) . . ?
O63 V16 O77 106.9(4) . . ?
O48 V16 O77 79.8(3) . . ?
O52 V16 O77 90.0(3) . . ?
O63 V16 O58 107.1(4) . . ?
O48 V16 O58 89.5(3) . . ?
O52 V16 O58 78.5(3) . . ?
O77 V16 O58 146.0(3) . . ?
O63 V16 V6 109.7(3) . . ?
O48 V16 V6 39.0(2) . . ?
O52 V16 V6 123.3(3) . . ?
O77 V16 V6 40.9(2) . . ?
O58 V16 V6 123.3(2) . . ?
O63 V16 V13 112.9(3) . . ?
O48 V16 V13 121.9(2) . . ?
O52 V16 V13 38.6(3) . . ?
O77 V16 V13 123.1(2) . . ?
O58 V16 V13 40.0(2) . . ?
V6 V16 V13 137.30(8) . . ?
O57 V17 O17 109.5(4) . . ?
O57 V17 O22 109.4(4) . . ?
O17 V17 O22 141.1(3) . . ?
O57 V17 O2 106.9(4) . . ?
O17 V17 O2 79.2(3) . . ?
O22 V17 O2 89.9(3) . . ?
O57 V17 O71 106.7(4) . . ?
O17 V17 O71 89.3(3) . . ?
O22 V17 O71 79.4(3) . . ?
O2 V17 O71 146.4(3) . . ?
O57 V17 V3 110.7(3) . . ?
O17 V17 V3 122.6(2) . . ?
O22 V17 V3 39.0(2) . . ?
O2 V17 V3 124.0(2) . . ?
O71 V17 V3 40.6(2) . . ?
O57 V17 V4 111.5(3) . . ?
O17 V17 V4 38.7(2) . . ?
O22 V17 V4 122.7(2) . . ?
O2 V17 V4 40.6(2) . . ?
O71 V17 V4 122.9(2) . . ?
V3 V17 V4 137.81(9) . . ?
O68 V18 O54 111.0(4) . . ?
O68 V18 O3 108.2(4) . . ?
O54 V18 O3 140.8(3) . . ?
O68 V18 O32 107.2(4) . . ?
O54 V18 O32 88.9(3) . . ?
O3 V18 O32 79.4(3) . . ?
O68 V18 O46 106.9(4) . . ?
O54 V18 O46 78.9(3) . . ?
O3 V18 O46 90.1(3) . . ?
O32 V18 O46 145.9(3) . . ?
O68 V18 V6 111.5(3) . . ?
O54 V18 V6 121.1(2) . . ?
O3 V18 V6 39.2(2) . . ?
O32 V18 V6 40.3(2) . . ?
O46 V18 V6 123.3(2) . . ?
O68 V18 V19 112.6(3) . . ?
O54 V18 V19 38.5(2) . . ?
O3 V18 V19 122.6(2) . . ?
O32 V18 V19 122.2(2) . . ?
O46 V18 V19 40.5(2) . . ?
V6 V18 V19 135.94(9) . . ?
O41 V19 O76 110.7(4) . . ?
O41 V19 O54 111.9(4) . . ?
O76 V19 O54 83.5(3) . . ?
O41 V19 O37 107.3(4) . . ?
O76 V19 O37 78.8(3) . . ?
O54 V19 O37 140.6(3) . . ?
O41 V19 O46 110.2(4) . . ?
O76 V19 O46 139.0(3) . . ?
O54 V19 O46 79.2(3) . . ?
O37 V19 O46 91.6(3) . . ?
O41 V19 V8 115.0(3) . . ?
O76 V19 V8 41.6(2) . . ?
O54 V19 V8 42.3(2) . . ?
O37 V19 V8 115.0(2) . . ?
O46 V19 V8 115.2(2) . . ?
O41 V19 V21 111.9(3) . . ?
O76 V19 V21 38.2(2) . . ?
O54 V19 V21 116.2(2) . . ?
O37 V19 V21 40.8(2) . . ?
O46 V19 V21 123.6(2) . . ?
V8 V19 V21 77.70(8) . . ?
O41 V19 V18 115.4(3) . . ?
O76 V19 V18 115.4(2) . . ?
O54 V19 V18 38.6(2) . . ?
O37 V19 V18 123.8(2) . . ?
O46 V19 V18 40.7(2) . . ?
V8 V19 V18 78.12(7) . . ?
V21 V19 V18 132.45(9) . . ?
O43 V20 O47 109.7(4) . . ?
O43 V20 O36 110.0(4) . . ?
O47 V20 O36 140.3(3) . . ?
O43 V20 O28 106.7(4) . . ?
O47 V20 O28 90.1(3) . . ?
O36 V20 O28 78.7(3) . . ?
O43 V20 O33 107.0(4) . . ?
O47 V20 O33 78.8(3) . . ?
O36 V20 O33 89.7(3) . . ?
O28 V20 O33 146.3(3) . . ?
O43 V20 V4 111.5(3) . . ?
O47 V20 V4 122.5(2) . . ?
O36 V20 V4 38.4(2) . . ?
O28 V20 V4 40.5(2) . . ?
O33 V20 V4 123.1(3) . . ?
O43 V20 V7 111.7(3) . . ?
O47 V20 V7 38.6(2) . . ?
O36 V20 V7 121.9(3) . . ?
O28 V20 V7 123.5(2) . . ?
O33 V20 V7 40.3(2) . . ?
V4 V20 V7 136.82(8) . . ?
O64 V21 O75 109.6(4) . . ?
O64 V21 O76 109.9(4) . . ?
O75 V21 O76 140.5(3) . . ?
O64 V21 O56 106.5(4) . . ?
O75 V21 O56 79.4(3) . . ?
O76 V21 O56 90.5(3) . . ?
O64 V21 O37 106.6(4) . . ?
O75 V21 O37 90.3(3) . . ?
O76 V21 O37 77.6(3) . . ?
O56 V21 O37 146.9(3) . . ?
O64 V21 V22 111.7(3) . . ?
O75 V21 V22 38.7(2) . . ?
O76 V21 V22 122.6(2) . . ?
O56 V21 V22 40.7(2) . . ?
O37 V21 V22 123.7(2) . . ?
O64 V21 V19 110.7(3) . . ?
O75 V21 V19 123.0(2) . . ?
O76 V21 V19 37.6(2) . . ?
O56 V21 V19 123.7(2) . . ?
O37 V21 V19 40.2(2) . . ?
V22 V21 V19 137.59(8) . . ?
O62 V22 O75 110.1(4) . . ?
O62 V22 O12 110.0(4) . . ?
O75 V22 O12 83.4(3) . . ?
O62 V22 O56 109.9(4) . . ?
O75 V22 O56 79.8(3) . . ?
O12 V22 O56 139.9(3) . . ?
O62 V22 O14 110.0(4) . . ?
O75 V22 O14 139.6(3) . . ?
O12 V22 O14 78.7(3) . . ?
O56 V22 O14 91.2(3) . . ?
O62 V22 V5 113.5(3) . . ?
O75 V22 V5 42.0(2) . . ?
O12 V22 V5 41.6(2) . . ?
O56 V22 V5 115.7(2) . . ?
O14 V22 V5 114.4(2) . . ?
O62 V22 V21 114.4(3) . . ?
O75 V22 V21 38.9(2) . . ?
O12 V22 V21 115.6(2) . . ?
O56 V22 V21 41.0(2) . . ?
O14 V22 V21 122.9(3) . . ?
V5 V22 V21 78.12(8) . . ?
O62 V22 V12 113.4(3) . . ?
O75 V22 V12 115.8(2) . . ?
O12 V22 V12 38.6(2) . . ?
O56 V22 V12 123.1(2) . . ?
O14 V22 V12 40.3(2) . . ?
V5 V22 V12 77.71(8) . . ?
V21 V22 V12 131.73(9) . . ?
O51 V23 O17 108.7(4) . . ?
O51 V23 O36 105.7(4) . . ?
O17 V23 O36 83.6(3) . . ?
O51 V23 O8 110.4(4) . . ?
O17 V23 O8 140.9(3) . . ?
O36 V23 O8 87.0(3) . . ?
O51 V23 O9 107.0(4) . . ?
O17 V23 O9 89.7(3) . . ?
O36 V23 O9 147.0(3) . . ?
O8 V23 O9 77.9(3) . . ?
O51 V23 V4 109.0(3) . . ?
O17 V23 V4 42.4(2) . . ?
O36 V23 V4 41.6(2) . . ?
O8 V23 V4 121.8(2) . . ?
O9 V23 V4 127.1(2) . . ?
O73 V24 O47 108.2(4) . . ?
O73 V24 O38 109.0(4) . . ?
O47 V24 O38 83.2(3) . . ?
O73 V24 O31 109.1(5) . . ?
O47 V24 O31 88.1(3) . . ?
O38 V24 O31 141.7(3) . . ?
O73 V24 O25 106.1(4) . . ?
O47 V24 O25 145.5(4) . . ?
O38 V24 O25 89.3(3) . . ?
O31 V24 O25 77.2(3) . . ?
O73 V24 V7 110.8(4) . . ?
O47 V24 V7 41.7(2) . . ?
O38 V24 V7 41.9(2) . . ?
O31 V24 V7 123.2(3) . . ?
O25 V24 V7 125.8(2) . . ?
O73 V24 Zn2 112.6(4) . . ?
O47 V24 Zn2 120.1(2) . . ?
O38 V24 Zn2 120.1(2) . . ?
O31 V24 Zn2 38.1(2) . . ?
O25 V24 Zn2 39.1(2) . . ?
V7 V24 Zn2 136.58(9) . . ?
As10 O2 V17 124.0(4) . . ?
As10 O2 V4 136.7(4) . . ?
V17 O2 V4 99.2(3) . . ?
V6 O3 V11 98.1(3) . . ?
V6 O3 V18 101.2(4) . . ?
V11 O3 V18 146.9(4) . . ?
As14 O4 V10 123.0(4) . . ?
As14 O4 Zn1 133.5(4) . . ?
V10 O4 Zn1 103.5(3) . . ?
As4 O5 V5 123.1(4) . . ?
As4 O5 Zn4 131.4(4) . . ?
V5 O5 Zn4 104.4(4) . . ?
As10 O6 V14 124.6(5) . . ?
As10 O6 Zn2 132.7(4) . . ?
V14 O6 Zn2 102.6(3) . . ?
V15 O7 V3 102.4(4) . . ?
V15 O7 V14 145.6(4) . . ?
V3 O7 V14 96.3(3) . . ?
As16 O8 V23 121.9(4) . . ?
As16 O8 Zn1 132.1(4) . . ?
V23 O8 Zn1 103.9(3) . . ?
As15 O9 V23 124.0(4) . . ?
As15 O9 Zn1 133.9(4) . . ?
V23 O9 Zn1 102.0(3) . . ?
As1 O10 V8 124.4(4) . . ?
As1 O10 Zn3 133.6(4) . . ?
V8 O10 Zn3 102.0(3) . . ?
As3 O11 V11 124.4(4) . . ?
As3 O11 Zn4 132.4(4) . . ?
V11 O11 Zn4 103.2(4) . . ?
V22 O12 V12 102.9(4) . . ?
V22 O12 V5 97.1(3) . . ?
V12 O12 V5 147.3(4) . . ?
As11 O13 V15 125.8(5) . . ?
As11 O13 V9 135.8(5) . . ?
V15 O13 V9 98.3(4) . . ?
As6 O14 V12 124.6(4) . . ?
As6 O14 V22 136.8(4) . . ?
V12 O14 V22 98.6(3) . . ?
V9 O15 Zn5 142.9(5) . . ?
V15 O16 V9 102.6(4) . . ?
V15 O16 V10 148.4(5) . . ?
V9 O16 V10 98.5(4) . . ?
V23 O17 V17 148.3(4) . . ?
V23 O17 V4 95.8(3) . . ?
V17 O17 V4 103.1(4) . . ?
As13 O18 V7 137.9(4) . . ?
As13 O18 V2 123.4(4) . . ?
V7 O18 V2 98.6(3) . . ?
V2 O19 V9 101.1(4) . . ?
V2 O19 V10 147.4(4) . . ?
V9 O19 V10 97.4(3) . . ?
As2 O20 V8 123.5(4) . . ?
As2 O20 Zn3 131.9(5) . . ?
V8 O20 Zn3 103.8(4) . . ?
As7 O21 V11 122.9(4) . . ?
As7 O21 Zn4 133.9(4) . . ?
V11 O21 Zn4 103.1(3) . . ?
V14 O22 V3 97.6(3) . . ?
V14 O22 V17 148.6(4) . . ?
V3 O22 V17 101.8(4) . . ?
As8 O23 V13 137.1(4) . . ?
As8 O23 V12 124.3(4) . . ?
V13 O23 V12 98.5(4) . . ?
As8 O24 V5 123.7(4) . . ?
As8 O24 Zn4 133.3(4) . . ?
V5 O24 Zn4 102.8(4) . . ?
As12 O25 V24 122.7(5) . . ?
As12 O25 Zn2 135.0(4) . . ?
V24 O25 Zn2 102.3(3) . . ?
As14 O26 As15 132.3(5) . . ?
As13 O27 As16 131.2(5) . . ?
As9 O28 V4 137.7(4) . . ?
As9 O28 V20 123.1(4) . . ?
V4 O28 V20 98.9(4) . . ?
As11 O29 As12 133.8(5) . . ?
As9 O31 V24 123.1(4) . . ?
As9 O31 Zn2 131.8(5) . . ?
V24 O31 Zn2 104.5(4) . . ?
As1 O32 V6 135.5(4) . . ?
As1 O32 V18 125.7(4) . . ?
V6 O32 V18 98.6(4) . . ?
As16 O33 V7 138.8(4) . . ?
As16 O33 V20 121.9(4) . . ?
V7 O33 V20 98.8(3) . . ?
As14 O35 V3 136.8(5) . . ?
As14 O35 V15 123.1(4) . . ?
V3 O35 V15 99.7(4) . . ?
V4 O36 V23 96.2(3) . . ?
V4 O36 V20 102.5(4) . . ?
V23 O36 V20 148.6(5) . . ?
As4 O37 V19 137.7(4) . . ?
As4 O37 V21 122.9(4) . . ?
V19 O37 V21 99.0(4) . . ?
V2 O38 V7 103.6(4) . . ?
V2 O38 V24 148.8(4) . . ?
V7 O38 V24 95.7(3) . . ?
As12 O39 V9 135.6(4) . . ?
As12 O39 V2 125.6(4) . . ?
V9 O39 V2 98.5(4) . . ?
As11 O40 V14 124.0(4) . . ?
As11 O40 Zn2 133.4(5) . . ?
V14 O40 Zn2 102.5(4) . . ?
As6 O45 V1 125.5(5) . . ?
As6 O45 Zn3 131.7(4) . . ?
V1 O45 Zn3 102.8(4) . . ?
As3 O46 V19 137.1(4) . . ?
As3 O46 V18 123.9(4) . . ?
V19 O46 V18 98.8(4) . . ?
V7 O47 V20 102.7(4) . . ?
V7 O47 V24 96.2(3) . . ?
V20 O47 V24 148.0(4) . . ?
V16 O48 V6 102.7(4) . . ?
V16 O48 V11 149.1(4) . . ?
V6 O48 V11 97.5(3) . . ?
As13 O50 V10 124.9(5) . . ?
As13 O50 Zn1 131.4(4) . . ?
V10 O50 Zn1 103.8(4) . . ?
V13 O52 V1 97.6(3) . . ?
V13 O52 V16 102.5(4) . . ?
V1 O52 V16 146.3(5) . . ?
As9 O53 As10 133.0(5) . . ?
V19 O54 V18 102.9(4) . . ?
V19 O54 V8 95.8(3) . . ?
V18 O54 V8 147.0(4) . . ?
V6 O55 Zn7 141.4(5) . . ?
As2 O56 V22 137.4(4) . . ?
As2 O56 V21 123.9(4) . . ?
V22 O56 V21 98.3(3) . . ?
As7 O58 V13 137.3(5) . . ?
As7 O58 V16 123.6(4) . . ?
V13 O58 V16 99.1(4) . . ?
As3 O60 As4 133.5(5) . . ?
As5 O67 V1 124.3(5) . . ?
As5 O67 Zn3 131.6(5) . . ?
V1 O67 Zn3 104.0(4) . . ?
As5 O70 As1 133.7(5) . . ?
As15 O71 V3 137.4(4) . . ?
As15 O71 V17 124.3(4) . . ?
V3 O71 V17 98.2(4) . . ?
As7 O72 As8 132.6(5) . . ?
V12 O74 V13 102.7(4) . . ?
V12 O74 V1 148.7(5) . . ?
V13 O74 V1 97.0(4) . . ?
V22 O75 V21 102.4(4) . . ?
V22 O75 V5 96.6(4) . . ?
V21 O75 V5 146.6(4) . . ?
V19 O76 V8 97.4(3) . . ?
V19 O76 V21 104.1(4) . . ?
V8 O76 V21 147.8(4) . . ?
As5 O77 V6 136.6(5) . . ?
As5 O77 V16 125.2(4) . . ?
V6 O77 V16 98.1(4) . . ?
As2 O78 As6 133.1(5) . . ?
C1 N1 Zn5 109.9(11) . . ?
C1 N1 H1A 109.7 . . ?
Zn5 N1 H1A 109.7 . . ?
C1 N1 H1B 109.7 . . ?
Zn5 N1 H1B 109.7 . . ?
H1A N1 H1B 108.2 . . ?
N1 C1 C2 104.7(15) . . ?
N2 C2 C1 115.4(15) . . ?
N2 C2 H2A 108.4 . . ?
C1 C2 H2A 108.4 . . ?
N2 C2 H2B 108.4 . . ?
C1 C2 H2B 108.4 . . ?
H2A C2 H2B 107.5 . . ?
C2 N2 Zn5 109.8(11) . . ?
C2 N2 H2C 109.7 . . ?
Zn5 N2 H2C 109.7 . . ?
C2 N2 H2D 109.7 . . ?
Zn5 N2 H2D 109.7 . . ?
H2C N2 H2D 108.2 . . ?
C3 N3 Zn5 123.8(9) . . ?
C3 N3 H3A 106.4 . . ?
Zn5 N3 H3A 106.4 . . ?
C3 N3 H3B 106.4 . . ?
Zn5 N3 H3B 106.4 . . ?
H3A N3 H3B 106.4 . . ?
N3 C3 C4 126.7(15) . . ?
N3 C3 H3C 105.6 . . ?
C4 C3 H3C 105.6 . . ?
N3 C3 H3D 105.6 . . ?
C4 C3 H3D 105.6 . . ?
H3C C3 H3D 106.1 . . ?
C3 C4 N4 122.6(15) . 1_455 ?
C3 C4 H4A 106.7 . . ?
N4 C4 H4A 106.7 1_455 . ?
C3 C4 H4B 106.7 . . ?
N4 C4 H4B 106.7 1_455 . ?
H4A C4 H4B 106.6 . . ?
C4 N4 Zn4 122.8(10) 1_655 . ?
C4 N4 H4C 106.6 1_655 . ?
Zn4 N4 H4C 106.6 . . ?
C4 N4 H4D 106.6 1_655 . ?
Zn4 N4 H4D 106.6 . . ?
H4C N4 H4D 106.6 . . ?
C5 N5 Zn5 107.0(10) . . ?
C5 N5 H5A 110.3 . . ?
Zn5 N5 H5A 110.3 . . ?
C5 N5 H5B 110.3 . . ?
Zn5 N5 H5B 110.3 . . ?
H5A N5 H5B 108.6 . . ?
N5 C5 C6 112.7(15) . . ?
N5 C5 H5C 109.0 . . ?
C6 C5 H5C 109.0 . . ?
N5 C5 H5D 109.0 . . ?
C6 C5 H5D 109.0 . . ?
H5C C5 H5D 107.8 . . ?
N6 C6 C5 110.0(13) . . ?
N6 C6 H6A 109.7 . . ?
C5 C6 H6A 109.7 . . ?
N6 C6 H6B 109.7 . . ?
C5 C6 H6B 109.7 . . ?
H6A C6 H6B 108.2 . . ?
C6 N6 Zn5 108.0(9) . . ?
C6 N6 H6C 110.1 . . ?
Zn5 N6 H6C 110.1 . . ?
C6 N6 H6D 110.1 . . ?
Zn5 N6 H6D 110.1 . . ?
H6C N6 H6D 108.4 . . ?
C7 N7 Zn6 110.1(11) . . ?
C7 N7 H7A 109.6 . . ?
Zn6 N7 H7A 109.6 . . ?
C7 N7 H7B 109.6 . . ?
Zn6 N7 H7B 109.6 . . ?
H7A N7 H7B 108.2 . . ?
N7 C7 C8 115.4(15) . . ?
N7 C7 H7C 108.4 . . ?
C8 C7 H7C 108.4 . . ?
N7 C7 H7D 108.4 . . ?
C8 C7 H7D 108.4 . . ?
H7C C7 H7D 107.5 . . ?
N8 C8 C7 115.2(12) . . ?
N8 C8 H8A 108.5 . . ?
C7 C8 H8A 108.5 . . ?
N8 C8 H8B 108.5 . . ?
C7 C8 H8B 108.5 . . ?
H8A C8 H8B 107.5 . . ?
C8 N8 Zn3 121.2(9) . . ?
C8 N8 H8C 107.0 . . ?
Zn3 N8 H8C 107.0 . . ?
C8 N8 H8D 107.0 . . ?
Zn3 N8 H8D 107.0 . . ?
H8C N8 H8D 106.8 . . ?
C9 N9 Zn6 108.6(12) . . ?
C9 N9 H9A 110.0 . . ?
Zn6 N9 H9A 110.0 . . ?
C9 N9 H9B 110.0 . . ?
Zn6 N9 H9B 110.0 . . ?
H9A N9 H9B 108.3 . . ?
N9 C9 C10 113.2(18) . . ?
N9 C9 H9C 108.9 . . ?
C10 C9 H9C 108.9 . . ?
N9 C9 H9D 108.9 . . ?
C10 C9 H9D 108.9 . . ?
H9C C9 H9D 107.7 . . ?
N10 C10 C9 112.6(17) . . ?
N10 C10 H10A 109.1 . . ?
C9 C10 H10A 109.1 . . ?
N10 C10 H10B 109.1 . . ?
C9 C10 H10B 109.1 . . ?
H10A C10 H10B 107.8 . . ?
C10 N10 Zn6 112.6(12) . . ?
C10 N10 H10C 109.1 . . ?
Zn6 N10 H10C 109.1 . . ?
C10 N10 H10D 109.1 . . ?
Zn6 N10 H10D 109.1 . . ?
H10C N10 H10D 107.8 . . ?
C11 N11 Zn6 110.7(13) . . ?
C11 N11 H11A 109.5 . . ?
Zn6 N11 H11A 109.5 . . ?
C11 N11 H11B 109.5 . . ?
Zn6 N11 H11B 109.5 . . ?
H11A N11 H11B 108.1 . . ?
N11 C11 C12 109.1(17) . . ?
N11 C11 H11C 109.9 . . ?
C12 C11 H11C 109.9 . . ?
N11 C11 H11D 109.9 . . ?
C12 C11 H11D 109.9 . . ?
H11C C11 H11D 108.3 . . ?
C11 C12 N12 112.3(17) . . ?
C11 C12 H12A 109.1 . . ?
N12 C12 H12A 109.1 . . ?
C11 C12 H12B 109.1 . . ?
N12 C12 H12B 109.1 . . ?
H12A C12 H12B 107.9 . . ?
C12 N12 Zn6 112.0(11) . . ?
C12 N12 H12C 109.2 . . ?
Zn6 N12 H12C 109.2 . . ?
C12 N12 H12D 109.2 . . ?
Zn6 N12 H12D 109.2 . . ?
H12C N12 H12D 107.9 . . ?
C13 N13 Zn7 119.9(9) . . ?
C13 N13 H13A 107.4 . . ?
Zn7 N13 H13A 107.4 . . ?
C13 N13 H13B 107.4 . . ?
Zn7 N13 H13B 107.4 . . ?
H13A N13 H13B 106.9 . . ?
N13 C13 C14 116.3(12) . . ?
N13 C13 H13C 108.2 . . ?
C14 C13 H13C 108.2 . . ?
N13 C13 H13D 108.2 . . ?
C14 C13 H13D 108.2 . . ?
H13C C13 H13D 107.4 . . ?
N14 C14 C13 118.8(12) . . ?
N14 C14 H14A 107.6 . . ?
C13 C14 H14A 107.6 . . ?
N14 C14 H14B 107.6 . . ?
C13 C14 H14B 107.6 . . ?
H14A C14 H14B 107.0 . . ?
C14 N14 Zn1 118.2(9) . . ?
C14 N14 H14C 107.8 . . ?
Zn1 N14 H14C 107.8 . . ?
C14 N14 H14D 107.8 . . ?
Zn1 N14 H14D 107.8 . . ?
H14C N14 H14D 107.1 . . ?
C15 N15 Zn7 106.6(9) . . ?
C15 N15 H15A 110.4 . . ?
Zn7 N15 H15A 110.4 . . ?
C15 N15 H15B 110.4 . . ?
Zn7 N15 H15B 110.4 . . ?
H15A N15 H15B 108.6 . . ?
C16 C15 N15 112.7(14) . . ?
C16 C15 H15C 109.1 . . ?
N15 C15 H15C 109.1 . . ?
C16 C15 H15D 109.1 . . ?
N15 C15 H15D 109.1 . . ?
H15C C15 H15D 107.8 . . ?
C15 C16 N16 110.3(13) . . ?
C15 C16 H16A 109.6 . . ?
N16 C16 H16A 109.6 . . ?
C15 C16 H16B 109.6 . . ?
N16 C16 H16B 109.6 . . ?
H16A C16 H16B 108.1 . . ?
C16 N16 Zn7 108.7(9) . . ?
C16 N16 H16C 109.9 . . ?
Zn7 N16 H16C 109.9 . . ?
C16 N16 H16D 109.9 . . ?
Zn7 N16 H16D 109.9 . . ?
H16C N16 H16D 108.3 . . ?
C17 N17 Zn7 110.6(11) . . ?
C17 N17 H17A 109.5 . . ?
Zn7 N17 H17A 109.5 . . ?
C17 N17 H17B 109.5 . . ?
Zn7 N17 H17B 109.5 . . ?
H17A N17 H17B 108.1 . . ?
C18 C17 N17 118.7(16) . . ?
C18 C17 H17C 107.6 . . ?
N17 C17 H17C 107.6 . . ?
C18 C17 H17D 107.6 . . ?
N17 C17 H17D 107.6 . . ?
H17C C17 H17D 107.1 . . ?
C17 C18 N18 119.4(16) . . ?
C17 C18 H18A 107.5 . . ?
N18 C18 H18A 107.5 . . ?
C17 C18 H18B 107.5 . . ?
N18 C18 H18B 107.5 . . ?
H18A C18 H18B 107.0 . . ?
C18 N18 Zn7 110.6(11) . . ?
C18 N18 H18C 109.5 . . ?
Zn7 N18 H18C 109.5 . . ?
C18 N18 H18D 109.5 . . ?
Zn7 N18 H18D 109.5 . . ?
H18C N18 H18D 108.1 . . ?
C19 N19 Zn2 124.6(10) . . ?
C19 N19 H19A 106.2 . . ?
Zn2 N19 H19A 106.2 . . ?
C19 N19 H19B 106.2 . . ?
Zn2 N19 H19B 106.2 . . ?
H19A N19 H19B 106.4 . . ?
N19 C19 C20A 110(2) . . ?
N19 C19 C20 124.0(16) . . ?
C20A C19 C20 31.7(15) . . ?
N19 C19 H19A 106.3 . . ?
C20A C19 H19A 85.7 . . ?
C20 C19 H19A 106.3 . . ?
N19 C19 H19B 106.3 . . ?
C20A C19 H19B 136.5 . . ?
C20 C19 H19B 106.3 . . ?
H19A C19 H19B 106.4 . . ?
N19 C19 H19C 109.7 . . ?
C20A C19 H19C 109.7 . . ?
C20 C19 H19C 120.4 . . ?
H19A C19 H19C 28.1 . . ?
H19B C19 H19C 78.9 . . ?
N19 C19 H19D 109.7 . . ?
C20A C19 H19D 109.7 . . ?
C20 C19 H19D 78.0 . . ?
H19A C19 H19D 132.2 . . ?
H19B C19 H19D 33.3 . . ?
H19C C19 H19D 108.2 . . ?
N20 C20 C19 105.1(15) . . ?
N20 C20 H20A 110.7 . . ?
C19 C20 H20A 110.7 . . ?
N20 C20 H20B 110.7 . . ?
C19 C20 H20B 110.7 . . ?
H20A C20 H20B 108.8 . . ?
C20 N20 Zn8 106.3(12) . . ?
C20 N20 H20C 110.5 . . ?
Zn8 N20 H20C 110.5 . . ?
C20 N20 H20D 110.5 . . ?
Zn8 N20 H20D 110.5 . . ?
H20C N20 H20D 108.7 . . ?
N20A C20A C19 130(3) . . ?
N20A C20A H20E 104.8 . . ?
C19 C20A H20E 104.8 . . ?
N20A C20A H20F 104.8 . . ?
C19 C20A H20F 104.8 . . ?
H20E C20A H20F 105.8 . . ?
C20A N20A Zn8 125(3) . . ?
C20A N20A H20G 106.1 . . ?
Zn8 N20A H20G 106.1 . . ?
C20A N20A H20H 106.1 . . ?
Zn8 N20A H20H 106.1 . . ?
H20G N20A H20H 106.3 . . ?
C21 N21 Zn8 95(2) . . ?
C21 N21 H21A 112.7 . . ?
Zn8 N21 H21A 112.7 . . ?
C21 N21 H21B 112.7 . . ?
Zn8 N21 H21B 112.7 . . ?
H21A N21 H21B 110.2 . . ?
C22 C21 N21 112(4) . . ?
C22 C21 H21C 109.3 . . ?
N21 C21 H21C 109.3 . . ?
C22 C21 H21D 109.3 . . ?
N21 C21 H21D 109.3 . . ?
H21C C21 H21D 107.9 . . ?
C21 C22 N22 119(4) . . ?
C21 C22 H22A 107.4 . . ?
N22 C22 H22A 107.4 . . ?
C21 C22 H22B 107.4 . . ?
N22 C22 H22B 107.4 . . ?
H22A C22 H22B 107.0 . . ?
C22 N22 Zn8 99(3) . . ?
C22 N22 H22C 111.9 . . ?
Zn8 N22 H22C 111.9 . . ?
C22 N22 H22D 111.9 . . ?
Zn8 N22 H22D 111.9 . . ?
H22C N22 H22D 109.6 . . ?
C21A N21A Zn8 99(2) . . ?
C21A N21A H21E 112.0 . . ?
Zn8 N21A H21E 112.0 . . ?
C21A N21A H21F 112.0 . . ?
Zn8 N21A H21F 112.0 . . ?
H21E N21A H21F 109.7 . . ?
N21A C21A C22A 116(3) . . ?
N21A C21A H21G 108.3 . . ?
C22A C21A H21G 108.3 . . ?
N21A C21A H21H 108.3 . . ?
C22A C21A H21H 108.3 . . ?
H21G C21A H21H 107.4 . . ?
N22A C22A C21A 107(3) . . ?
N22A C22A H22E 110.4 . . ?
C21A C22A H22E 110.4 . . ?
N22A C22A H22F 110.4 . . ?
C21A C22A H22F 110.4 . . ?
H22E C22A H22F 108.6 . . ?
C22A N22A Zn8 110(2) . . ?
C22A N22A H22G 109.6 . . ?
Zn8 N22A H22G 109.6 . . ?
C22A N22A H22H 109.6 . . ?
Zn8 N22A H22H 109.6 . . ?
H22G N22A H22H 108.2 . . ?
C23 N23 Zn8 113.9(17) . . ?
C23 N23 H23A 108.8 . . ?
Zn8 N23 H23A 108.8 . . ?
C23 N23 H23B 108.8 . . ?
Zn8 N23 H23B 108.8 . . ?
H23A N23 H23B 107.7 . . ?
N23 C23 C24 101(3) . . ?
N23 C23 H23C 111.6 . . ?
C24 C23 H23C 111.6 . . ?
N23 C23 H23D 111.6 . . ?
C24 C23 H23D 111.6 . . ?
H23C C23 H23D 109.4 . . ?
N24 C24 C23 115(3) . . ?
N24 C24 H24A 108.5 . . ?
C23 C24 H24A 108.5 . . ?
N24 C24 H24B 108.5 . . ?
C23 C24 H24B 108.5 . . ?
H24A C24 H24B 107.5 . . ?
C24 N24 Zn8 107(2) . . ?
C24 N24 H24C 110.4 . . ?
Zn8 N24 H24C 110.4 . . ?
C24 N24 H24D 110.4 . . ?
Zn8 N24 H24D 110.4 . . ?
H24C N24 H24D 108.6 . . ?
C23A N23A Zn8 101(2) . . ?
C23A N23A H23E 111.6 . . ?
Zn8 N23A H23E 111.6 . . ?
C23A N23A H23F 111.6 . . ?
Zn8 N23A H23F 111.6 . . ?
H23E N23A H23F 109.4 . . ?
N23A C23A C24A 129(4) . . ?
N23A C23A H23G 105.0 . . ?
C24A C23A H23G 105.0 . . ?
N23A C23A H23H 105.0 . . ?
C24A C23A H23H 105.0 . . ?
H23G C23A H23H 105.9 . . ?
N24A C24A C23A 88.7(12) . . ?
N24A C24A H24E 113.9 . . ?
C23A C24A H24E 113.9 . . ?
N24A C24A H24F 113.9 . . ?
C23A C24A H24F 113.9 . . ?
H24E C24A H24F 111.1 . . ?
C24A N24A Zn8 124(2) . . ?
C24A N24A H24G 106.3 . . ?
Zn8 N24A H24G 106.3 . . ?
C24A N24A H24H 106.3 . . ?
Zn8 N24A H24H 106.3 . . ?
H24G N24A H24H 106.4 . . ?
C25 N25 C29 120.0 . . ?
N25 C25 C26 120.0 . . ?
N25 C25 H25A 120.0 . . ?
C26 C25 H25A 120.0 . . ?
C27 C26 C25 120.0 . . ?
C27 C26 H26 120.0 . . ?
C25 C26 H26 120.0 . . ?
C28 C27 C26 120.0 . . ?
C28 C27 C32 122.4(13) . . ?
C26 C27 C32 117.5(13) . . ?
C27 C28 C29 120.0 . . ?
C27 C28 H28 120.0 . . ?
C29 C28 H28 120.0 . . ?
C28 C29 N25 120.0 . . ?
C28 C29 H29 120.0 . . ?
N25 C29 H29 120.0 . . ?
C34 N26 C30 120.0 . . ?
C31 C30 N26 120.0 . . ?
C31 C30 H30 120.0 . . ?
N26 C30 H30 120.0 . . ?
C32 C31 C30 120.0 . . ?
C32 C31 H31 120.0 . . ?
C30 C31 H31 120.0 . . ?
C33 C32 C31 120.0 . . ?
C33 C32 C27 118.0(15) . . ?
C31 C32 C27 121.9(15) . . ?
C32 C33 C34 120.0 . . ?
C32 C33 H33 120.0 . . ?
C34 C33 H33 120.0 . . ?
N26 C34 C33 120.0 . . ?
N26 C34 H34 120.0 . . ?
C33 C34 H34 120.0 . . ?

loop_
_geom_bond_atom_site_label_1
_geom_bond_atom_site_label_2
_geom_bond_distance
_geom_bond_site_symmetry_2
_geom_bond_publ_flag
As1 O10 1.721(8) . ?
As1 O32 1.788(8) . ?
As1 O70 1.805(8) . ?
As2 O20 1.735(8) . ?
As2 O78 1.764(9) . ?
As2 O56 1.788(8) . ?
As3 O11 1.759(8) . ?
As3 O46 1.772(8) . ?
As3 O60 1.772(9) . ?
As4 O5 1.744(8) . ?
As4 O37 1.788(8) . ?
As4 O60 1.789(9) . ?
As5 O70 1.751(10) . ?
As5 O67 1.753(8) . ?
As5 O77 1.758(8) . ?
As6 O45 1.739(8) . ?
As6 O14 1.767(8) . ?
As6 O78 1.774(9) . ?
As7 O21 1.736(8) . ?
As7 O58 1.777(8) . ?
As7 O72 1.779(8) . ?
As8 O24 1.749(8) . ?
As8 O23 1.771(9) . ?
As8 O72 1.786(8) . ?
As9 O53 1.761(8) . ?
As9 O31 1.764(8) . ?
As9 O28 1.787(8) . ?
As10 O6 1.742(8) . ?
As10 O2 1.772(8) . ?
As10 O53 1.799(8) . ?
As11 O40 1.734(8) . ?
As11 O13 1.761(8) . ?
As11 O29 1.766(9) . ?
As12 O25 1.733(8) . ?
As12 O39 1.788(8) . ?
As12 O29 1.789(8) . ?
As13 O50 1.746(8) . ?
As13 O18 1.780(8) . ?
As13 O27 1.790(8) . ?
As14 O4 1.750(8) . ?
As14 O26 1.770(8) . ?
As14 O35 1.787(8) . ?
As15 O9 1.727(7) . ?
As15 O71 1.767(8) . ?
As15 O26 1.800(8) . ?
As16 O8 1.727(7) . ?
As16 O33 1.793(8) . ?
As16 O27 1.798(8) . ?
Zn1 N14 2.026(11) . ?
Zn1 O8 2.028(8) . ?
Zn1 O9 2.047(8) . ?
Zn1 O4 2.060(8) . ?
Zn1 O50 2.065(8) . ?
Zn2 N19 1.939(11) . ?
Zn2 O31 2.002(8) . ?
Zn2 O25 2.025(8) . ?
Zn2 O6 2.039(8) . ?
Zn2 O40 2.047(8) . ?
Zn2 V24 3.139(3) . ?
Zn3 N8 1.985(11) . ?
Zn3 O20 2.020(8) . ?
Zn3 O67 2.043(8) . ?
Zn3 O10 2.046(8) . ?
Zn3 O45 2.076(9) . ?
Zn4 N4 1.990(11) . ?
Zn4 O5 2.019(8) . ?
Zn4 O21 2.035(8) . ?
Zn4 O24 2.045(8) . ?
Zn4 O11 2.048(8) . ?
Zn5 N5 2.123(12) . ?
Zn5 N6 2.138(11) . ?
Zn5 N1 2.139(13) . ?
Zn5 N3 2.161(11) . ?
Zn5 N2 2.178(11) . ?
Zn5 O15 2.254(8) . ?
Zn6 N12 2.013(13) . ?
Zn6 N7 2.046(14) . ?
Zn6 N10 2.047(15) . ?
Zn6 N11 2.132(15) . ?
Zn6 N9 2.158(15) . ?
Zn7 N15 2.120(11) . ?
Zn7 N16 2.135(12) . ?
Zn7 N18 2.145(12) . ?
Zn7 N13 2.184(11) . ?
Zn7 N17 2.196(12) . ?
Zn7 O55 2.263(8) . ?
Zn8 N20A 1.74(5) . ?
Zn8 N21A 2.061(18) . ?
Zn8 N24 2.085(18) . ?
Zn8 N22 2.089(19) . ?
Zn8 N23A 2.094(18) . ?
Zn8 N22A 2.104(19) . ?
Zn8 N23 2.129(15) . ?
Zn8 N24A 2.137(19) . ?
Zn8 N21 2.137(18) . ?
Zn8 N20 2.16(2) . ?
V1 O65 1.602(9) . ?
V1 O52 1.932(8) . ?
V1 O74 1.938(8) . ?
V1 O67 1.979(9) . ?
V1 O45 1.979(8) . ?
V1 V13 2.896(3) . ?
V2 O49 1.617(9) . ?
V2 O38 1.904(8) . ?
V2 O19 1.927(8) . ?
V2 O39 1.979(8) . ?
V2 O18 1.991(8) . ?
V2 V9 2.984(3) . ?
V2 V7 3.015(3) . ?
V3 O80 1.596(8) . ?
V3 O22 1.933(8) . ?
V3 O7 1.948(8) . ?
V3 O35 1.966(8) . ?
V3 O71 1.974(8) . ?
V3 V14 2.902(3) . ?
V3 V17 3.004(3) . ?
V3 V15 3.021(3) . ?
V4 O59 1.611(8) . ?
V4 O36 1.916(8) . ?
V4 O17 1.943(8) . ?
V4 O28 1.979(8) . ?
V4 O2 1.995(8) . ?
V4 V23 2.867(3) . ?
V4 V20 3.013(3) . ?
V4 V17 3.027(3) . ?
V5 O69 1.591(8) . ?
V5 O12 1.933(8) . ?
V5 O75 1.947(8) . ?
V5 O5 1.964(8) . ?
V5 O24 1.982(8) . ?
V5 V22 2.889(3) . ?
V6 O55 1.609(8) . ?
V6 O3 1.926(8) . ?
V6 O48 1.935(8) . ?
V6 O32 1.957(8) . ?
V6 O77 1.983(8) . ?
V6 V11 2.913(3) . ?
V6 V18 2.990(3) . ?
V6 V16 2.997(3) . ?
V7 O44 1.615(8) . ?
V7 O47 1.928(8) . ?
V7 O38 1.932(7) . ?
V7 O33 1.973(8) . ?
V7 O18 1.985(8) . ?
V7 V24 2.880(3) . ?
V7 V20 3.015(3) . ?
V8 O79 1.591(9) . ?
V8 O76 1.927(8) . ?
V8 O54 1.947(8) . ?
V8 O20 1.973(8) . ?
V8 O10 2.000(8) . ?
V8 V19 2.880(3) . ?
V9 O15 1.603(8) . ?
V9 O16 1.920(8) . ?
V9 O19 1.937(8) . ?
V9 O39 1.959(8) . ?
V9 O13 1.983(8) . ?
V9 V10 2.920(3) . ?
V9 V15 2.987(3) . ?
V10 O42 1.601(8) . ?
V10 O16 1.935(8) . ?
V10 O19 1.949(8) . ?
V10 O50 1.961(8) . ?
V10 O4 1.974(8) . ?
V11 O34 1.606(9) . ?
V11 O3 1.930(8) . ?
V11 O48 1.941(8) . ?
V11 O11 1.981(8) . ?
V11 O21 1.996(8) . ?
V12 O61 1.598(9) . ?
V12 O74 1.918(8) . ?
V12 O12 1.923(8) . ?
V12 O14 1.966(8) . ?
V12 O23 1.995(8) . ?
V12 V13 3.004(3) . ?
V12 V22 3.008(3) . ?
V13 O89 1.607(9) . ?
V13 O52 1.918(8) . ?
V13 O74 1.929(8) . ?
V13 O58 1.956(8) . ?
V13 O23 1.968(9) . ?
V13 V16 3.003(3) . ?
V14 O66 1.600(9) . ?
V14 O22 1.924(8) . ?
V14 O7 1.949(8) . ?
V14 O40 1.994(9) . ?
V14 O6 1.998(8) . ?
V15 O30 1.618(8) . ?
V15 O16 1.908(8) . ?
V15 O7 1.930(8) . ?
V15 O13 1.966(8) . ?
V15 O35 1.985(9) . ?
V16 O63 1.595(8) . ?
V16 O48 1.904(8) . ?
V16 O52 1.933(8) . ?
V16 O77 1.986(8) . ?
V16 O58 1.991(8) . ?
V17 O57 1.592(8) . ?
V17 O17 1.922(8) . ?
V17 O22 1.938(8) . ?
V17 O2 1.981(8) . ?
V17 O71 1.999(8) . ?
V18 O68 1.610(8) . ?
V18 O54 1.940(8) . ?
V18 O3 1.944(8) . ?
V18 O32 1.988(8) . ?
V18 O46 1.999(8) . ?
V18 V19 3.031(3) . ?
V19 O41 1.593(8) . ?
V19 O76 1.906(8) . ?
V19 O54 1.935(8) . ?
V19 O37 1.979(8) . ?
V19 O46 1.991(8) . ?
V19 V21 3.028(3) . ?
V20 O43 1.592(8) . ?
V20 O47 1.932(8) . ?
V20 O36 1.949(8) . ?
V20 O28 1.986(8) . ?
V20 O33 1.999(8) . ?
V21 O64 1.600(7) . ?
V21 O75 1.928(8) . ?
V21 O76 1.933(8) . ?
V21 O56 1.990(8) . ?
V21 O37 2.003(8) . ?
V21 V22 3.001(3) . ?
V22 O62 1.602(8) . ?
V22 O75 1.922(8) . ?
V22 O12 1.922(8) . ?
V22 O56 1.979(8) . ?
V22 O14 2.001(8) . ?
V23 O51 1.603(8) . ?
V23 O17 1.922(8) . ?
V23 O36 1.935(8) . ?
V23 O8 1.981(8) . ?
V23 O9 2.015(8) . ?
V24 O73 1.584(9) . ?
V24 O47 1.942(8) . ?
V24 O38 1.953(8) . ?
V24 O31 1.967(9) . ?
V24 O25 2.004(8) . ?
N1 C1 1.49(2) . ?
N1 H1A 0.9000 . ?
N1 H1B 0.9000 . ?
C1 C2 1.50(3) . ?
C2 N2 1.432(19) . ?
C2 H2A 0.9700 . ?
C2 H2B 0.9700 . ?
N2 H2C 0.9000 . ?
N2 H2D 0.9000 . ?
N3 C3 1.399(17) . ?
N3 H3A 0.9000 . ?
N3 H3B 0.9000 . ?
C3 C4 1.42(2) . ?
C3 H3C 0.9700 . ?
C3 H3D 0.9700 . ?
C4 N4 1.43(2) 1_455 ?
C4 H4A 0.9700 . ?
C4 H4B 0.9700 . ?
N4 C4 1.43(2) 1_655 ?
N4 H4C 0.9000 . ?
N4 H4D 0.9000 . ?
N5 C5 1.46(2) . ?
N5 H5A 0.9000 . ?
N5 H5B 0.9000 . ?
C5 C6 1.48(2) . ?
C5 H5C 0.9700 . ?
C5 H5D 0.9700 . ?
C6 N6 1.465(16) . ?
C6 H6A 0.9700 . ?
C6 H6B 0.9700 . ?
N6 H6C 0.9000 . ?
N6 H6D 0.9000 . ?
N7 C7 1.395(18) . ?
N7 H7A 0.9000 . ?
N7 H7B 0.9000 . ?
C7 C8 1.56(2) . ?
C7 H7C 0.9700 . ?
C7 H7D 0.9700 . ?
C8 N8 1.433(17) . ?
C8 H8A 0.9700 . ?
C8 H8B 0.9700 . ?
N8 H8C 0.9000 . ?
N8 H8D 0.9000 . ?
N9 C9 1.36(2) . ?
N9 H9A 0.9000 . ?
N9 H9B 0.9000 . ?
C9 C10 1.48(2) . ?
C9 H9C 0.9700 . ?
C9 H9D 0.9700 . ?
C10 N10 1.47(2) . ?
C10 H10A 0.9700 . ?
C10 H10B 0.9700 . ?
N10 H10C 0.9000 . ?
N10 H10D 0.9000 . ?
N11 C11 1.477(10) . ?
N11 H11A 0.9000 . ?
N11 H11B 0.9000 . ?
C11 C12 1.479(10) . ?
C11 H11C 0.9700 . ?
C11 H11D 0.9700 . ?
C12 N12 1.493(9) . ?
C12 H12A 0.9700 . ?
C12 H12B 0.9700 . ?
N12 H12C 0.9000 . ?
N12 H12D 0.9000 . ?
N13 C13 1.440(16) . ?
N13 H13A 0.9000 . ?
N13 H13B 0.9000 . ?
C13 C14 1.487(18) . ?
C13 H13C 0.9700 . ?
C13 H13D 0.9700 . ?
C14 N14 1.465(16) . ?
C14 H14A 0.9700 . ?
C14 H14B 0.9700 . ?
N14 H14C 0.9000 . ?
N14 H14D 0.9000 . ?
N15 C15 1.50(2) . ?
N15 H15A 0.9000 . ?
N15 H15B 0.9000 . ?
C15 C16 1.44(2) . ?
C15 H15C 0.9700 . ?
C15 H15D 0.9700 . ?
C16 N16 1.466(16) . ?
C16 H16A 0.9700 . ?
C16 H16B 0.9700 . ?
N16 H16C 0.9000 . ?
N16 H16D 0.9000 . ?
N17 C17 1.393(19) . ?
N17 H17A 0.9000 . ?
N17 H17B 0.9000 . ?
C17 C18 1.37(2) . ?
C17 H17C 0.9700 . ?
C17 H17D 0.9700 . ?
C18 N18 1.406(18) . ?
C18 H18A 0.9700 . ?
C18 H18B 0.9700 . ?
N18 H18C 0.9000 . ?
N18 H18D 0.9000 . ?
N19 C19 1.498(9) . ?
N19 H19A 0.9000 . ?
N19 H19B 0.9000 . ?
C19 C20A 1.500(9) . ?
C19 C20 1.507(9) . ?
C19 H19A 0.9700 . ?
C19 H19B 0.9700 . ?
C19 H19C 0.9700 . ?
C19 H19D 0.9700 . ?
C20 N20 1.485(10) . ?
C20 H20A 0.9700 . ?
C20 H20B 0.9700 . ?
N20 H20C 0.9000 . ?
N20 H20D 0.9000 . ?
C20A N20A 1.494(9) . ?
C20A H20E 0.9700 . ?
C20A H20F 0.9700 . ?
N20A H20G 0.9000 . ?
N20A H20H 0.9000 . ?
N21 C21 1.503(10) . ?
N21 H21A 0.9000 . ?
N21 H21B 0.9000 . ?
C21 C22 1.501(10) . ?
C21 H21C 0.9700 . ?
C21 H21D 0.9700 . ?
C22 N22 1.501(10) . ?
C22 H22A 0.9700 . ?
C22 H22B 0.9700 . ?
N22 H22C 0.9000 . ?
N22 H22D 0.9000 . ?
N21A C21A 1.502(10) . ?
N21A H21E 0.9000 . ?
N21A H21F 0.9000 . ?
C21A C22A 1.506(10) . ?
C21A H21G 0.9700 . ?
C21A H21H 0.9700 . ?
C22A N22A 1.497(10) . ?
C22A H22E 0.9700 . ?
C22A H22F 0.9700 . ?
N22A H22G 0.9000 . ?
N22A H22H 0.9000 . ?
N23 C23 1.494(10) . ?
N23 H23A 0.9000 . ?
N23 H23B 0.9000 . ?
C23 C24 1.498(10) . ?
C23 H23C 0.9700 . ?
C23 H23D 0.9700 . ?
C24 N24 1.496(10) . ?
C24 H24A 0.9700 . ?
C24 H24B 0.9700 . ?
N24 H24C 0.9000 . ?
N24 H24D 0.9000 . ?
N23A C23A 1.499(10) . ?
N23A H23E 0.9000 . ?
N23A H23F 0.9000 . ?
C23A C24A 1.500(10) . ?
C23A H23G 0.9700 . ?
C23A H23H 0.9700 . ?
C24A N24A 1.499(10) . ?
C24A H24E 0.9700 . ?
C24A H24F 0.9700 . ?
N24A H24G 0.9000 . ?
N24A H24H 0.9000 . ?
N25 C25 1.369(12) . ?
N25 C29 1.369(12) . ?
C25 C26 1.369(12) . ?
C25 H25A 0.9300 . ?
C26 C27 1.369(12) . ?
C26 H26 0.9300 . ?
C27 C28 1.369(12) . ?
C27 C32 1.54(2) . ?
C28 C29 1.369(11) . ?
C28 H28 0.9300 . ?
C29 H29 0.9300 . ?
N26 C34 1.384(11) . ?
N26 C30 1.384(11) . ?
C30 C31 1.384(11) . ?
C30 H30 0.9300 . ?
C31 C32 1.384(11) . ?
C31 H31 0.9300 . ?
C32 C33 1.384(11) . ?
C33 C34 1.384(11) . ?
C33 H33 0.9300 . ?
C34 H34 0.9300 . ?
